data_4133296
loop_
_publ_author_name
'Mart\'inez-Mart\'inez, Antonio J'
'Tegner, Bengt E.'
'McKay, Alasdair I.'
'Bukvic, Alexander J.'
'Rees, Nicholas H.'
'Tizzard, Graham J.'
'Coles, Simon J.'
'Warren, Mark R.'
'Macgregor, Stuart A.'
'Weller, Andrew S.'

_publ_section_title
;
 Modulation of \s-Alkane Interactions in
 [Rh(L<sub>2</sub>)(alkane)]<sup>+</sup> Solid-State Molecular
 Organometallic (SMOM) Systems by Variation of the Chelating Phosphine and
 Alkane: Access to \h<sup>2</sup>,\h<sup>2</sup>-\s-Alkane Rh(I),
 \h<sup>1</sup>-\s-Alkane Rh(III) Complexes, and Alkane Encapsulation.
;
_journal_issue 44
_journal_name_full 'Journal of the American Chemical Society'
_journal_page_first 14958
_journal_page_last 14970
_journal_paper_doi 10.1021/jacs.8b09364
_journal_volume 140
_journal_year 2018
_chemical_formula_moiety 'C32 H12 B F24, C28.6 H53.64 P1.78 Rh0.89, 0.11(C27 H50 P2 Rh), 0.43(C8 H16)'
_chemical_formula_sum 'C67 H78 B F24 P2 Rh'
_chemical_formula_weight 1514.95
_space_group_crystal_system monoclinic
_space_group_IT_number 14
_space_group_name_Hall '-P 2yn'
_space_group_name_H-M_alt 'P 1 21/n 1'
_atom_sites_solution_hydrogens geom
_audit_creation_date 2018-08-29
_audit_creation_method
;
Olex2 1.2
(compiled 2018.05.29 svn.r3508 for OlexSys, GUI svn.r5506)
;
_cell_angle_alpha 90
_cell_angle_beta 92.417(3)
_cell_angle_gamma 90
_cell_formula_units_Z 4
_cell_length_a 18.9278(10)
_cell_length_b 18.8687(6)
_cell_length_c 19.0357(5)
_cell_measurement_reflns_used 23234
_cell_measurement_temperature 150(2)
_cell_measurement_theta_max 27.7305
_cell_measurement_theta_min 1.5239
_cell_volume 6792.4(5)
_computing_molecular_graphics 'Olex2 (Dolomanov et al., 2009)'
_computing_publication_material 'Olex2 (Dolomanov et al., 2009)'
_computing_structure_refinement 'ShelXL (Sheldrick, 2015)'
_diffrn_ambient_temperature 150.15
_diffrn_detector_area_resol_mean 28.5714
_diffrn_measured_fraction_theta_full 0.980
_diffrn_measured_fraction_theta_max 0.980
_diffrn_measurement_device_type 'Rigaky Saturn 724+ (2x2 bin mode)'
_diffrn_measurement_method '\w rotation with 1 degree frames'
_diffrn_radiation_type synchrotron
_diffrn_radiation_wavelength 0.6889
_diffrn_reflns_av_R_equivalents 0.0826
_diffrn_reflns_av_unetI/netI 0.0604
_diffrn_reflns_Laue_measured_fraction_full 0.980
_diffrn_reflns_Laue_measured_fraction_max 0.980
_diffrn_reflns_limit_h_max 13
_diffrn_reflns_limit_h_min -21
_diffrn_reflns_limit_k_max 20
_diffrn_reflns_limit_k_min -20
_diffrn_reflns_limit_l_max 21
_diffrn_reflns_limit_l_min -21
_diffrn_reflns_number 46343
_diffrn_reflns_point_group_measured_fraction_full 0.980
_diffrn_reflns_point_group_measured_fraction_max 0.980
_diffrn_reflns_theta_full 22.501
_diffrn_reflns_theta_max 22.501
_diffrn_reflns_theta_min 1.440
_exptl_absorpt_coefficient_mu 0.375
_exptl_absorpt_correction_T_max 0.981
_exptl_absorpt_correction_T_min 0.963
_exptl_absorpt_correction_type empirical
_exptl_absorpt_process_details
;
CCP4 7.0.052: AIMLESS, version 0.6.2 : 15/01/18
Scaling & analysis of unmerged intensities, absorption
correction using spherical harmonics.
;
_exptl_crystal_colour 'dark red'
_exptl_crystal_density_diffrn 1.481
_exptl_crystal_description prism
_exptl_crystal_F_000 3104
_exptl_crystal_size_max 0.1
_exptl_crystal_size_mid 0.08
_exptl_crystal_size_min 0.05
_refine_diff_density_max 3.268
_refine_diff_density_min -0.637
_refine_diff_density_rms 0.100
_refine_ls_extinction_method none
_refine_ls_goodness_of_fit_ref 1.096
_refine_ls_hydrogen_treatment constr
_refine_ls_matrix_type full
_refine_ls_number_parameters 1424
_refine_ls_number_reflns 9546
_refine_ls_number_restraints 2298
_refine_ls_restrained_S_all 1.025
_refine_ls_R_factor_all 0.0971
_refine_ls_R_factor_gt 0.0727
_refine_ls_shift/su_max 0.000
_refine_ls_shift/su_mean 0.000
_refine_ls_structure_factor_coef Fsqd
_refine_ls_weighting_details 'w=1/[\s^2^(Fo^2^)+(0.1682P)^2^+3.6712P] where P=(Fo^2^+2Fc^2^)/3'
_refine_ls_weighting_scheme calc
_refine_ls_wR_factor_gt 0.2135
_refine_ls_wR_factor_ref 0.2393
_reflns_Friedel_coverage 0.000
_reflns_number_gt 7088
_reflns_number_total 9546
_reflns_threshold_expression 'I > 2\s(I)'
_cod_data_source_file ja8b09364_si_002.cif
_cod_data_source_block 2-COA
_cod_database_code 4133296
_shelx_shelxl_version_number 2018/1
_shelx_space_group_comment
;
The symmetry employed for this shelxl refinement is uniquely defined
by the following loop, which should always be used as a source of
symmetry information in preference to the above space-group names.
They are only intended as comments.
;
_shelx_estimated_absorpt_t_max 0.981
_shelx_estimated_absorpt_t_min 0.963
_olex2_refinement_description
;
1. Fixed Uiso
 At 1.2 times of:
  All C(H) groups, All C(H,H) groups
2. Restrained distances
 F23-F22 \\sim F23-F24 \\sim F22-F24 \\sim F22A-F23A \\sim F22A-F24A \\sim
F23A-F24A
 with sigma of 0.04
 C67-F23 \\sim C67-F22 \\sim C67-F24 \\sim C67-F22A \\sim C67-F23A \\sim
C67-F24A
 with sigma of 0.02
 F19-F21 \\sim F19-F20 \\sim F21-F20 \\sim F19A-F20A \\sim F19A-F21A \\sim
F20A-F21A
 with sigma of 0.04
 C66-F19 \\sim C66-F21 \\sim C66-F20 \\sim C66-F19A \\sim C66-F20A \\sim
C66-F21A
 with sigma of 0.02
 F9-F8 \\sim F9-F7 \\sim F8-F7 \\sim F9A-F8A \\sim F9A-F7A \\sim F8A-F7A
 with sigma of 0.04
 C50-F9 \\sim C50-F8 \\sim C50-F7 \\sim C50-F9A \\sim C50-F8A \\sim C50-F7A
 with sigma of 0.02
 F14-F15 \\sim F14-F13 \\sim F14A-F15A \\sim F14A-F13A \\sim F15A-F13A \\sim
F15-F13
 with sigma of 0.04
 C58-F14 \\sim C58-F14A \\sim C58-F15A \\sim C58-F15 \\sim C58-F13 \\sim
C58-F13A
 with sigma of 0.02
 F18-F16 \\sim F18-F17 \\sim F16-F17 \\sim F16A-F17A \\sim F16A-F18A \\sim
F17A-F18A
 with sigma of 0.04
 C59-F18 \\sim C59-F16 \\sim C59-F17 \\sim C59-F16A \\sim C59-F17A \\sim
C59-F18A
 with sigma of 0.02
 F11-F10 \\sim F11-F12 \\sim F10-F12 \\sim F10A-F12A \\sim F10A-F11A \\sim
F12A-F11A
 with sigma of 0.04
 C51-F11 \\sim C51-F10 \\sim C51-F12 \\sim C51-F10A \\sim C51-F12A \\sim
C51-F11A
 with sigma of 0.02
 F5-F6 \\sim F5-F4 \\sim F6-F4 \\sim F6A-F4A \\sim F6A-F5A \\sim F4A-F5A
 with sigma of 0.04
 C43-F5 \\sim C43-F6 \\sim C43-F4 \\sim C43-F6A \\sim C43-F4A \\sim C43-F5A
 with sigma of 0.02
 F2-F1 \\sim F2-F3 \\sim F1-F3 \\sim F1A-F3A \\sim F1A-F2A \\sim F3A-F2A
 with sigma of 0.04
 C42-F2 \\sim C42-F1 \\sim C42-F3 \\sim C42-F1A \\sim C42-F3A \\sim C42-F2A
 with sigma of 0.02
 C30-C29 \\sim C29-C28 \\sim C35-C28 \\sim C35-C34 \\sim C34-C33 \\sim C32-C31
\\sim C33-C32 \\sim C31-C30
 with sigma of 0.02
 C15A-C14A \\sim C16A-C15A \\sim C17A-C16A \\sim C18A-C17A \\sim C18A-C13A
\\sim C14A-C13A
 with sigma of 0.02
 C2A-C1A \\sim C6A-C1A \\sim C6A-C5A \\sim C5A-C4A \\sim C4A-C3A \\sim C3A-C2A
 with sigma of 0.02
 C1A-C3A \\sim C3A-C5A \\sim C5A-C1A \\sim C2A-C4A \\sim C4A-C6A \\sim C6A-C2A
 with sigma of 0.04
 C13A-C15A \\sim C15A-C17A \\sim C17A-C13A \\sim C14A-C16A \\sim C16A-C18A
\\sim C18A-C14A
 with sigma of 0.04
 C9A-Rh1A \\sim C3A-Rh1A
 with sigma of 0.04
 Rh1A-C4A \\sim Rh1A-C10A
 with sigma of 0.04
 Rh1A-C8A \\sim Rh1A-C2A
 with sigma of 0.04
 Rh1A-C5A \\sim Rh1A-C11A
 with sigma of 0.04
 C7A-C12A \\sim C12A-C11A \\sim C11A-C10A \\sim C9A-C10A \\sim C9A-C8A \\sim
C8A-C7A
 with sigma of 0.02
 C7A-C9A \\sim C9A-C11A \\sim C11A-C7A \\sim C8A-C10A \\sim C10A-C12A \\sim
C12A-C8A
 with sigma of 0.04
 C20A-C19A \\sim C24A-C19A \\sim C24A-C23A \\sim C23A-C22A \\sim C22A-C21A
\\sim C21A-C20A
 with sigma of 0.02
 C19A-C21A \\sim C21A-C23A \\sim C23A-C19A \\sim C20A-C22A \\sim C22A-C24A
\\sim C24A-C20A
 with sigma of 0.04
 C13-C18 \\sim C14-C13 \\sim C14-C15 \\sim C16-C15 \\sim C16-C17 \\sim C17-C18
 with sigma of 0.02
 C24-C19 \\sim C20-C19 \\sim C21-C20 \\sim C21-C22 \\sim C22-C23 \\sim C24-C23
 with sigma of 0.02
 C8-C7 \\sim C8-C9 \\sim C9-C10 \\sim C10-C11 \\sim C12-C11 \\sim C12-C7
 with sigma of 0.02
 C1-C2 \\sim C3-C2 \\sim C3-C4 \\sim C4-C5 \\sim C6-C5 \\sim C1-C6
 with sigma of 0.02
 C24-C20 \\sim C20-C22 \\sim C22-C24
 with sigma of 0.04
 C21-C23 \\sim C23-C19 \\sim C19-C21
 with sigma of 0.04
 C7-C9 \\sim C9-C11 \\sim C11-C7
 with sigma of 0.04
 C8-C12 \\sim C12-C10 \\sim C10-C8
 with sigma of 0.04
 C1-C3 \\sim C3-C5 \\sim C5-C1
 with sigma of 0.04
 C2-C6 \\sim C6-C4 \\sim C4-C2
 with sigma of 0.04
 C13-C15 \\sim C15-C17 \\sim C17-C13
 with sigma of 0.04
 C16-C14 \\sim C14-C18 \\sim C18-C16
 with sigma of 0.04
 P1-C1 \\sim P1-C13
 with sigma of 0.02
 P2-C7 \\sim P2-C19
 with sigma of 0.02
 P1A-C13A \\sim P1-C13
 with sigma of 0.02
 P1A-C1A \\sim P1-C1
 with sigma of 0.02
 P2A-C7A \\sim P2-C7
 with sigma of 0.02
 P2A-C19A \\sim P1-C13
 with sigma of 0.02
 P2A-C19A \\sim P2-C19
 with sigma of 0.02
 C1A-C25A \\sim C25A-C13A \\sim C13A-C1A
 with sigma of 0.04
 C1A-C13A \\sim C13A-C25A \\sim C25A-C1A
 with sigma of 0.04
 P2A-C27A \\sim P1A-C25A
 with sigma of 0.02
 C19A-C27A \\sim C27A-C7A \\sim C7A-C19A
 with sigma of 0.04
 C27A-C26A \\sim C26-C25 \\sim C26A-C25A \\sim C27-C26
 with sigma of 0.02
 C29A-C28A \\sim C35A-C28A \\sim C30A-C29A \\sim C35A-C34A \\sim C34A-C33A
\\sim C31A-C30A \\sim C32A-
 C31A \\sim C33A-C32A
 with sigma of 0.02
 C33A-C31A \\sim C31-C33
 with sigma of 0.02
3. Uiso/Uaniso restraints and constraints
C67 \\sim F22 \\sim F23 \\sim F24 \\sim F22A \\sim F23A \\sim F24A: within 2A
with sigma of 0.04 and sigma for terminal atoms of 0.08
C66 \\sim F19 \\sim F20 \\sim F21 \\sim F19A \\sim F20A \\sim F21A: within 2A
with sigma of 0.04 and sigma for terminal atoms of 0.08
C50 \\sim F7 \\sim F8 \\sim F9 \\sim F7A \\sim F8A \\sim F9A: within 2A with
sigma of 0.04 and sigma for terminal atoms of 0.08
C58 \\sim F13 \\sim F14 \\sim F15 \\sim F13A \\sim F14A \\sim F15A: within 2A
with sigma of 0.04 and sigma for terminal atoms of 0.08
C59 \\sim F16 \\sim F17 \\sim F18 \\sim F16A \\sim F17A \\sim F18A: within 2A
with sigma of 0.04 and sigma for terminal atoms of 0.08
C51 \\sim F10 \\sim F11 \\sim F12 \\sim F10A \\sim F11A \\sim F12A: within 2A
with sigma of 0.04 and sigma for terminal atoms of 0.08
C43 \\sim F4 \\sim F5 \\sim F6 \\sim F4A \\sim F5A \\sim F6A: within 2A with
sigma of 0.04 and sigma for terminal atoms of 0.08
C42 \\sim F1 \\sim F2 \\sim F3 \\sim F1A \\sim F2A \\sim F3A: within 2A with
sigma of 0.04 and sigma for terminal atoms of 0.08
Rh1 \\sim P1 \\sim P2 \\sim C1 \\sim C2 \\sim C3 \\sim C4 \\sim C5 \\sim C6
\\sim C7 \\sim C8 \\sim C9 \\sim C10 \\sim C11 \\sim C12 \\sim C13 \\sim C14
\\sim C15 \\sim C16 \\sim C17 \\sim C18 \\sim C19 \\sim C20 \\sim C21 \\sim C22
\\sim C23 \\sim C24 \\sim C25 \\sim C26 \\sim C27: within 2A with sigma of 0.04
and sigma for terminal atoms of 0.08
Rh1 \\sim P1 \\sim P2 \\sim C1 \\sim C2 \\sim C3 \\sim C4 \\sim C5 \\sim C6
\\sim C7 \\sim C8 \\sim C9 \\sim C10 \\sim C11 \\sim C12 \\sim C13 \\sim C14
\\sim C15 \\sim C16 \\sim C17 \\sim C18 \\sim C19 \\sim C20 \\sim C21 \\sim C22
\\sim C23 \\sim C24 \\sim C25 \\sim C26 \\sim C27 \\sim Rh1A \\sim P1A \\sim
P2A \\sim C1A \\sim C2A \\sim C3A \\sim C4A \\sim C5A \\sim C6A \\sim C7A \\sim
C8A \\sim C9A \\sim C10A \\sim C11A \\sim C12A \\sim C13A \\sim C14A \\sim C15A
\\sim C16A \\sim C17A \\sim C18A \\sim C19A \\sim C20A \\sim C21A \\sim C22A
\\sim C23A \\sim C24A \\sim C25A \\sim C26A \\sim C27A: within 2A with sigma of
0.04 and sigma for terminal atoms of 0.08
C28 \\sim C29 \\sim C30 \\sim C31 \\sim C32 \\sim C33 \\sim C34 \\sim C35 \\sim
C28A \\sim C29A \\sim C30A \\sim C31A \\sim C32A \\sim C33A \\sim C34A \\sim
C35A: within 2A with sigma of 0.04 and sigma for terminal atoms of 0.08
4. Rigid body (RIGU) restrains
 C28, C29, C30, C31, C32, C33, C34, C35, C28A, C29A, C30A, C31A, C32A, C33A,
 C34A, C35A
 with sigma for 1-2 distances of 0.004 and sigma for 1-3 distances of 0.004
5. Others
 Sof(Rh1A)=Sof(P1A)=Sof(P2A)=Sof(C1A)=Sof(H1A)=Sof(C2A)=Sof(H2AA)=Sof(H2AB)=
 Sof(C3A)=Sof(H3AA)=Sof(H3AB)=Sof(C4A)=Sof(H4AA)=Sof(H4AB)=Sof(C5A)=Sof(H5AA)=
 Sof(H5AB)=Sof(C6A)=Sof(H6AA)=Sof(H6AB)=Sof(C7A)=Sof(H7A)=Sof(C8A)=Sof(H8AA)=
 Sof(H8AB)=Sof(C9A)=Sof(H9AA)=Sof(H9AB)=Sof(C10A)=Sof(H10C)=Sof(H10D)=Sof(C11A)=
 Sof(H11C)=Sof(H11D)=Sof(C12A)=Sof(H12C)=Sof(H12D)=Sof(C13A)=Sof(H13A)=
 Sof(C14A)=Sof(H14C)=Sof(H14D)=Sof(C15A)=Sof(H15C)=Sof(H15D)=Sof(C16A)=
 Sof(H16C)=Sof(H16D)=Sof(C17A)=Sof(H17C)=Sof(H17D)=Sof(C18A)=Sof(H18C)=
 Sof(H18D)=Sof(C19A)=Sof(H19A)=Sof(C20A)=Sof(H20C)=Sof(H20D)=Sof(C21A)=
 Sof(H21C)=Sof(H21D)=Sof(C22A)=Sof(H22C)=Sof(H22D)=Sof(C23A)=Sof(H23C)=
 Sof(H23D)=Sof(C24A)=Sof(H24C)=Sof(H24D)=Sof(C25A)=Sof(H25C)=Sof(H25D)=
 Sof(C26A)=Sof(H26C)=Sof(H26D)=Sof(C27A)=Sof(H27C)=Sof(H27D)=1-FVAR(1)
 Sof(Rh1)=Sof(P1)=Sof(P2)=Sof(C1)=Sof(H1)=Sof(C2)=Sof(H2A)=Sof(H2B)=Sof(C3)=
 Sof(H3A)=Sof(H3B)=Sof(C4)=Sof(H4A)=Sof(H4B)=Sof(C5)=Sof(H5A)=Sof(H5B)=Sof(C6)=
 Sof(H6A)=Sof(H6B)=Sof(C7)=Sof(H7)=Sof(C8)=Sof(H8A)=Sof(H8B)=Sof(C9)=Sof(H9A)=
 Sof(H9B)=Sof(C10)=Sof(H10A)=Sof(H10B)=Sof(C11)=Sof(H11A)=Sof(H11B)=Sof(C12)=
 Sof(H12A)=Sof(H12B)=Sof(C13)=Sof(H13)=Sof(C14)=Sof(H14A)=Sof(H14B)=Sof(C15)=
 Sof(H15A)=Sof(H15B)=Sof(C16)=Sof(H16A)=Sof(H16B)=Sof(C17)=Sof(H17A)=Sof(H17B)=
 Sof(C18)=Sof(H18A)=Sof(H18B)=Sof(C19)=Sof(H19)=Sof(C20)=Sof(H20A)=Sof(H20B)=
 Sof(C21)=Sof(H21A)=Sof(H21B)=Sof(C22)=Sof(H22A)=Sof(H22B)=Sof(C23)=Sof(H23A)=
 Sof(H23B)=Sof(C24)=Sof(H24A)=Sof(H24B)=Sof(C25)=Sof(H25A)=Sof(H25B)=Sof(C26)=
 Sof(H26A)=Sof(H26B)=Sof(C27)=Sof(H27A)=Sof(H27B)=FVAR(1)
 Sof(C28A)=Sof(H28C)=Sof(H28D)=Sof(C29A)=Sof(H29C)=Sof(H29D)=Sof(C30A)=
 Sof(H30C)=Sof(H30D)=Sof(C31A)=Sof(H31C)=Sof(H31D)=Sof(C32A)=Sof(H32C)=
 Sof(H32D)=Sof(C33A)=Sof(H33C)=Sof(H33D)=Sof(C34A)=Sof(H34C)=Sof(H34D)=
 Sof(C35A)=Sof(H35C)=Sof(H35D)=1-FVAR(2)
 Sof(C28)=Sof(H28A)=Sof(H28B)=Sof(C29)=Sof(H29A)=Sof(H29B)=Sof(C30)=Sof(H30A)=
 Sof(H30B)=Sof(C31)=Sof(H31A)=Sof(H31B)=Sof(C32)=Sof(H32A)=Sof(H32B)=Sof(C33)=
 Sof(H33A)=Sof(H33B)=Sof(C34)=Sof(H34A)=Sof(H34B)=Sof(C35)=Sof(H35A)=Sof(H35B)=
 FVAR(2)
 Sof(F19A)=Sof(F20A)=Sof(F21A)=1-FVAR(3)
 Sof(F19)=Sof(F20)=Sof(F21)=FVAR(3)
 Sof(F7A)=Sof(F8A)=Sof(F9A)=1-FVAR(4)
 Sof(F7)=Sof(F8)=Sof(F9)=FVAR(4)
 Sof(F16A)=Sof(F17A)=Sof(F18A)=1-FVAR(5)
 Sof(F16)=Sof(F17)=Sof(F18)=FVAR(5)
 Sof(F4A)=Sof(F5A)=Sof(F6A)=1-FVAR(6)
 Sof(F4)=Sof(F5)=Sof(F6)=FVAR(6)
 Sof(F10A)=Sof(F11A)=Sof(F12A)=1-FVAR(7)
 Sof(F10)=Sof(F11)=Sof(F12)=FVAR(7)
 Sof(F22A)=Sof(F23A)=Sof(F24A)=1-FVAR(8)
 Sof(F22)=Sof(F23)=Sof(F24)=FVAR(8)
 Sof(F1A)=Sof(F2A)=Sof(F3A)=1-FVAR(9)
 Sof(F1)=Sof(F2)=Sof(F3)=FVAR(9)
 Sof(F13A)=Sof(F14A)=Sof(F15A)=1-FVAR(10)
 Sof(F13)=Sof(F14)=Sof(F15)=FVAR(10)
6.a Ternary CH refined with riding coordinates:
 C1(H1), C7(H7), C13(H13), C19(H19), C1A(H1A), C7A(H7A), C13A(H13A), C19A(H19A)
6.b Secondary CH2 refined with riding coordinates:
 C2(H2A,H2B), C3(H3A,H3B), C4(H4A,H4B), C5(H5A,H5B), C6(H6A,H6B), C8(H8A,H8B),
 C9(H9A,H9B), C10(H10A,H10B), C11(H11A,H11B), C12(H12A,H12B), C14(H14A,H14B),
 C15(H15A,H15B), C16(H16A,H16B), C17(H17A,H17B), C18(H18A,H18B), C20(H20A,H20B),
  C21(H21A,H21B), C22(H22A,H22B), C23(H23A,H23B), C24(H24A,H24B), C25(H25A,
 H25B), C26(H26A,H26B), C27(H27A,H27B), C2A(H2AA,H2AB), C3A(H3AA,H3AB),
 C4A(H4AA,H4AB), C5A(H5AA,H5AB), C6A(H6AA,H6AB), C8A(H8AA,H8AB), C9A(H9AA,H9AB),
  C10A(H10C,H10D), C11A(H11C,H11D), C12A(H12C,H12D), C14A(H14C,H14D), C15A(H15C,
 H15D), C16A(H16C,H16D), C17A(H17C,H17D), C18A(H18C,H18D), C20A(H20C,H20D),
 C21A(H21C,H21D), C22A(H22C,H22D), C23A(H23C,H23D), C24A(H24C,H24D), C25A(H25C,
 H25D), C26A(H26C,H26D), C27A(H27C,H27D), C28(H28A,H28B), C29(H29A,H29B),
 C30(H30A,H30B), C31(H31A,H31B), C32(H32A,H32B), C33(H33A,H33B), C34(H34A,H34B),
  C35(H35A,H35B), C28A(H28C,H28D), C29A(H29C,H29D), C30A(H30C,H30D), C31A(H31C,
 H31D), C32A(H32C,H32D), C33A(H33C,H33D), C34A(H34C,H34D), C35A(H35C,H35D)
6.c Aromatic/amide H refined with riding coordinates:
 C37(H37), C39(H39), C41(H41), C45(H45), C47(H47), C49(H49), C53(H53),
 C55(H55), C57(H57), C61(H61), C63(H63), C65(H65)
;
_olex2_submission_special_instructions 'No special instructions were received'

loop_
_space_group_symop_operation_xyz
'x, y, z'
'-x+1/2, y+1/2, -z+1/2'
'-x, -y, -z'
'x-1/2, -y-1/2, z-1/2'

loop_
_atom_site_label
_atom_site_type_symbol
_atom_site_fract_x
_atom_site_fract_y
_atom_site_fract_z
_atom_site_U_iso_or_equiv
_atom_site_adp_type
_atom_site_occupancy
_atom_site_site_symmetry_order
_atom_site_calc_flag
_atom_site_refinement_flags_posn
_atom_site_refinement_flags_adp
_atom_site_refinement_flags_occupancy
_atom_site_disorder_assembly
_atom_site_disorder_group
C36 C 0.2793(3) -0.3135(3) 0.4304(2) 0.0412(13) Uani 1 1 d . . . . .
C37 C 0.2236(3) -0.3374(3) 0.3852(3) 0.0437(14) Uani 1 1 d . . . . .
H37 H 0.176917 -0.322033 0.393508 0.052 Uiso 1 1 calc R . . . .
C38 C 0.2343(3) -0.3826(3) 0.3288(3) 0.0459(14) Uani 1 1 d . . . . .
C39 C 0.3010(4) -0.4065(3) 0.3152(3) 0.0487(15) Uani 1 1 d . . . . .
H39 H 0.308207 -0.437181 0.276526 0.058 Uiso 1 1 calc R . . . .
C40 C 0.3573(3) -0.3851(3) 0.3589(3) 0.0488(15) Uani 1 1 d . . . . .
C41 C 0.3465(3) -0.3395(3) 0.4153(3) 0.0452(14) Uani 1 1 d . . . . .
H41 H 0.386025 -0.325657 0.444509 0.054 Uiso 1 1 calc R . . . .
C42 C 0.1728(4) -0.3999(3) 0.2791(3) 0.0617(18) Uani 1 1 d D U . . .
C43 C 0.4309(4) -0.4074(4) 0.3442(3) 0.070(2) Uani 1 1 d D U . . .
C44 C 0.1983(3) -0.2088(3) 0.4858(3) 0.0405(13) Uani 1 1 d . . . . .
C45 C 0.1798(3) -0.1801(3) 0.4194(3) 0.0482(15) Uani 1 1 d . . . . .
H45 H 0.207278 -0.192883 0.380725 0.058 Uiso 1 1 calc R . . . .
C46 C 0.1243(4) -0.1346(3) 0.4078(3) 0.0517(15) Uani 1 1 d . . . . .
C47 C 0.0832(4) -0.1128(3) 0.4627(3) 0.0537(15) Uani 1 1 d . . . . .
H47 H 0.044076 -0.081822 0.454891 0.064 Uiso 1 1 calc R . . . .
C48 C 0.1020(3) -0.1381(3) 0.5293(3) 0.0502(15) Uani 1 1 d . . . . .
C49 C 0.1581(3) -0.1843(3) 0.5400(3) 0.0438(14) Uani 1 1 d . . . . .
H49 H 0.169646 -0.199904 0.586490 0.053 Uiso 1 1 calc R . . . .
C50 C 0.1058(4) -0.1088(3) 0.3350(4) 0.070(2) Uani 1 1 d D U . . .
C51 C 0.0598(3) -0.1153(3) 0.5901(3) 0.0601(17) Uani 1 1 d D U . . .
C52 C 0.2588(3) -0.3160(3) 0.5653(2) 0.0401(13) Uani 1 1 d . . . . .
C53 C 0.3193(3) -0.3436(3) 0.6014(3) 0.0441(14) Uani 1 1 d . . . . .
H53 H 0.364688 -0.329962 0.586659 0.053 Uiso 1 1 calc R . . . .
C54 C 0.3150(3) -0.3902(3) 0.6579(3) 0.0440(14) Uani 1 1 d . . . . .
C55 C 0.2516(3) -0.4125(3) 0.6801(3) 0.0452(14) Uani 1 1 d . . . . .
H55 H 0.248954 -0.444137 0.718789 0.054 Uiso 1 1 calc R . . . .
C56 C 0.1903(3) -0.3878(3) 0.6446(3) 0.0457(14) Uani 1 1 d . . . . .
C57 C 0.1943(3) -0.3409(3) 0.5885(3) 0.0434(13) Uani 1 1 d . . . . .
H57 H 0.151753 -0.325332 0.565120 0.052 Uiso 1 1 calc R . . . .
C58 C 0.3841(4) -0.4146(3) 0.6937(3) 0.0574(17) Uani 1 1 d D U . . .
C59 C 0.1200(4) -0.4125(4) 0.6668(3) 0.071(2) Uani 1 1 d D U . . .
C60 C 0.3354(3) -0.2085(3) 0.5139(3) 0.0395(13) Uani 1 1 d . . . . .
C61 C 0.3571(3) -0.1865(3) 0.5820(3) 0.0438(14) Uani 1 1 d . . . . .
H61 H 0.332091 -0.203838 0.620632 0.053 Uiso 1 1 calc R . . . .
C62 C 0.4128(3) -0.1410(3) 0.5952(3) 0.0447(14) Uani 1 1 d . . . . .
C63 C 0.4509(4) -0.1128(3) 0.5400(3) 0.0512(15) Uani 1 1 d . . . . .
H63 H 0.489491 -0.081330 0.548501 0.061 Uiso 1 1 calc R . . . .
C64 C 0.4293(4) -0.1335(3) 0.4723(3) 0.0508(15) Uani 1 1 d . . . . .
C65 C 0.3731(3) -0.1791(3) 0.4599(3) 0.0462(15) Uani 1 1 d . . . . .
H65 H 0.359761 -0.190973 0.412713 0.055 Uiso 1 1 calc R . . . .
C66 C 0.4333(4) -0.1205(3) 0.6694(3) 0.0631(18) Uani 1 1 d D U . . .
C67 C 0.4671(4) -0.1037(3) 0.4113(3) 0.071(2) Uani 1 1 d D U . . .
B1 B 0.2670(4) -0.2616(3) 0.4990(3) 0.0421(15) Uani 1 1 d . . . . .
F1 F 0.1894(19) -0.4602(15) 0.246(2) 0.082(7) Uani 0.49(8) 1 d D U P A 1
F2 F 0.1152(13) -0.412(2) 0.3139(18) 0.078(9) Uani 0.49(8) 1 d D U P A 1
F3 F 0.1585(14) -0.3519(16) 0.2311(15) 0.097(8) Uani 0.49(8) 1 d D U P A 1
F4 F 0.4406(16) -0.442(2) 0.2840(14) 0.112(8) Uani 0.49(8) 1 d D U P B 1
F5 F 0.460(2) -0.446(2) 0.3965(15) 0.099(8) Uani 0.49(8) 1 d D U P B 1
F6 F 0.4726(13) -0.3495(11) 0.340(2) 0.075(6) Uani 0.49(8) 1 d D U P B 1
F7 F 0.1546(9) -0.0641(13) 0.3144(10) 0.114(6) Uani 0.58(4) 1 d D U P C 1
F8 F 0.109(2) -0.1597(7) 0.2864(7) 0.126(8) Uani 0.58(4) 1 d D U P C 1
F9 F 0.0447(8) -0.0776(14) 0.3234(11) 0.111(6) Uani 0.58(4) 1 d D U P C 1
F10 F 0.1022(9) -0.0930(13) 0.6419(9) 0.092(6) Uani 0.54(4) 1 d D U P D 1
F11 F 0.0194(14) -0.1635(8) 0.6153(14) 0.103(7) Uani 0.54(4) 1 d D U P D 1
F12 F 0.0191(11) -0.0579(8) 0.5741(8) 0.086(5) Uani 0.54(4) 1 d D U P D 1
F13 F 0.431(2) -0.438(2) 0.6496(17) 0.076(8) Uani 0.42(8) 1 d D U P E 1
F14 F 0.412(3) -0.3606(12) 0.731(2) 0.112(11) Uani 0.42(8) 1 d D U P E 1
F15 F 0.375(3) -0.4670(17) 0.7406(18) 0.070(7) Uani 0.42(8) 1 d D U P E 1
F16 F 0.0901(11) -0.4591(11) 0.6231(11) 0.111(6) Uani 0.64(5) 1 d D U P F 1
F17 F 0.1175(10) -0.4366(15) 0.7316(7) 0.115(6) Uani 0.64(5) 1 d D U P F 1
F18 F 0.0719(8) -0.3600(6) 0.6670(8) 0.079(4) Uani 0.64(5) 1 d D U P F 1
F19 F 0.4293(13) -0.1746(8) 0.7120(7) 0.108(6) Uani 0.63(3) 1 d D U P G 1
F20 F 0.3950(12) -0.0709(13) 0.6949(9) 0.124(7) Uani 0.63(3) 1 d D U P G 1
F21 F 0.4993(7) -0.0988(14) 0.6753(6) 0.102(5) Uani 0.63(3) 1 d D U P G 1
F22 F 0.5124(15) -0.0509(12) 0.4248(10) 0.083(6) Uani 0.44(6) 1 d D U P H 1
F23 F 0.5003(19) -0.1541(16) 0.377(2) 0.077(8) Uani 0.44(6) 1 d D U P H 1
F24 F 0.4176(10) -0.0751(14) 0.3656(8) 0.071(6) Uani 0.44(6) 1 d D U P H 1
F1A F 0.1843(18) -0.4462(15) 0.2274(14) 0.073(6) Uani 0.51(8) 1 d D U P A 2
F2A F 0.1173(13) -0.4264(19) 0.3112(14) 0.059(5) Uani 0.51(8) 1 d D U P A 2
F3A F 0.147(2) -0.3410(11) 0.248(2) 0.119(9) Uani 0.51(8) 1 d D U P A 2
F4A F 0.4280(18) -0.4633(17) 0.301(2) 0.104(9) Uani 0.51(8) 1 d D U P B 2
F5A F 0.4647(16) -0.4303(19) 0.4039(12) 0.086(7) Uani 0.51(8) 1 d D U P B 2
F6A F 0.4725(17) -0.3571(16) 0.319(2) 0.101(8) Uani 0.51(8) 1 d D U P B 2
F7A F 0.1568(9) -0.0956(18) 0.2945(10) 0.096(8) Uani 0.42(4) 1 d D U P C 2
F8A F 0.0646(17) -0.1557(14) 0.3014(11) 0.111(9) Uani 0.42(4) 1 d D U P C 2
F9A F 0.0663(19) -0.0512(15) 0.3368(14) 0.111(9) Uani 0.42(4) 1 d D U P C 2
F10A F 0.0893(13) -0.0680(11) 0.6318(10) 0.077(6) Uani 0.46(4) 1 d D U P D 2
F11A F 0.0525(15) -0.1702(8) 0.6356(10) 0.091(6) Uani 0.46(4) 1 d D U P D 2
F12A F -0.0061(10) -0.096(2) 0.5752(8) 0.121(10) Uani 0.46(4) 1 d D U P D 2
F13A F 0.4208(14) -0.4543(15) 0.6506(14) 0.073(5) Uani 0.58(8) 1 d D U P E 2
F14A F 0.4252(8) -0.3603(8) 0.7142(13) 0.069(5) Uani 0.58(8) 1 d D U P E 2
F15A F 0.3724(16) -0.4535(16) 0.7509(12) 0.076(6) Uani 0.58(8) 1 d D U P E 2
F16A F 0.080(2) -0.438(2) 0.6140(14) 0.108(11) Uani 0.36(5) 1 d D U P F 2
F17A F 0.1267(17) -0.465(2) 0.711(2) 0.131(12) Uani 0.36(5) 1 d D U P F 2
F18A F 0.084(2) -0.3597(15) 0.692(3) 0.154(14) Uani 0.36(5) 1 d D U P F 2
F19A F 0.465(2) -0.1710(14) 0.7064(14) 0.122(12) Uani 0.37(3) 1 d D U P G 2
F20A F 0.3769(9) -0.108(2) 0.7061(11) 0.106(9) Uani 0.37(3) 1 d D U P G 2
F21A F 0.469(2) -0.0624(15) 0.6785(10) 0.103(9) Uani 0.37(3) 1 d D U P G 2
F22A F 0.5313(13) -0.079(2) 0.4345(10) 0.116(8) Uani 0.56(6) 1 d D U P H 2
F23A F 0.4824(17) -0.1537(12) 0.3638(14) 0.066(5) Uani 0.56(6) 1 d D U P H 2
F24A F 0.4363(18) -0.0525(15) 0.3735(13) 0.114(7) Uani 0.56(6) 1 d D U P H 2
Rh1 Rh 0.25499(3) 0.30050(3) 0.43193(2) 0.0434(2) Uani 0.891(2) 1 d . U P I 1
P1 P 0.16014(10) 0.36428(11) 0.43946(10) 0.0523(5) Uani 0.891(2) 1 d D U P I 1
P2 P 0.30903(11) 0.36228(10) 0.51365(10) 0.0482(5) Uani 0.891(2) 1 d D U P I 1
C1 C 0.1034(5) 0.3513(6) 0.3587(4) 0.090(3) Uani 0.891(2) 1 d D U P I 1
H1 H 0.054821 0.368877 0.367922 0.108 Uiso 0.891(2) 1 calc R . P I 1
C2 C 0.0991(5) 0.2738(6) 0.3433(4) 0.103(4) Uani 0.891(2) 1 d D U P I 1
H2A H 0.086364 0.248607 0.386665 0.124 Uiso 0.891(2) 1 calc R . P I 1
H2B H 0.060519 0.265624 0.307464 0.124 Uiso 0.891(2) 1 calc R . P I 1
C3 C 0.1656(6) 0.2425(5) 0.3177(4) 0.092(4) Uani 0.891(2) 1 d D U P I 1
H3A H 0.202190 0.243508 0.356394 0.111 Uiso 0.891(2) 1 calc R . P I 1
H3B H 0.156792 0.192261 0.305081 0.111 Uiso 0.891(2) 1 calc R . P I 1
C4 C 0.1930(11) 0.2801(6) 0.2557(7) 0.087(4) Uani 0.891(2) 1 d D U P I 1
H4A H 0.161494 0.270552 0.213914 0.105 Uiso 0.891(2) 1 calc R . P I 1
H4B H 0.240612 0.261701 0.245981 0.105 Uiso 0.891(2) 1 calc R . P I 1
C5 C 0.1973(5) 0.3590(4) 0.2682(4) 0.065(2) Uani 0.891(2) 1 d D U P I 1
H5A H 0.235260 0.369201 0.304085 0.078 Uiso 0.891(2) 1 calc R . P I 1
H5B H 0.209222 0.383158 0.224091 0.078 Uiso 0.891(2) 1 calc R . P I 1
C6 C 0.1281(5) 0.3871(6) 0.2927(5) 0.093(3) Uani 0.891(2) 1 d D U P I 1
H6A H 0.091439 0.380880 0.254575 0.111 Uiso 0.891(2) 1 calc R . P I 1
H6B H 0.133103 0.438595 0.301788 0.111 Uiso 0.891(2) 1 calc R . P I 1
C7 C 0.4057(5) 0.3383(5) 0.5104(4) 0.083(3) Uani 0.891(2) 1 d D U P I 1
H7 H 0.428984 0.349158 0.557317 0.100 Uiso 0.891(2) 1 calc R . P I 1
C8 C 0.4152(5) 0.2596(5) 0.4957(4) 0.083(3) Uani 0.891(2) 1 d D U P I 1
H8A H 0.465545 0.246883 0.504488 0.100 Uiso 0.891(2) 1 calc R . P I 1
H8B H 0.387010 0.231990 0.528689 0.100 Uiso 0.891(2) 1 calc R . P I 1
C9 C 0.3934(6) 0.2396(5) 0.4227(5) 0.080(3) Uani 0.891(2) 1 d D U P I 1
H9A H 0.341399 0.243795 0.416542 0.096 Uiso 0.891(2) 1 calc R . P I 1
H9B H 0.406171 0.189425 0.414771 0.096 Uiso 0.891(2) 1 calc R . P I 1
C10 C 0.4280(6) 0.2857(5) 0.3679(5) 0.079(3) Uani 0.891(2) 1 d D U P I 1
H10A H 0.479501 0.276176 0.369194 0.095 Uiso 0.891(2) 1 calc R . P I 1
H10B H 0.408546 0.272857 0.320490 0.095 Uiso 0.891(2) 1 calc R . P I 1
C11 C 0.4159(4) 0.3641(4) 0.3803(3) 0.064(2) Uani 0.891(2) 1 d D U P I 1
H11A H 0.364961 0.375122 0.373557 0.077 Uiso 0.891(2) 1 calc R . P I 1
H11B H 0.441995 0.392243 0.345911 0.077 Uiso 0.891(2) 1 calc R . P I 1
C12 C 0.4413(5) 0.3838(6) 0.4546(4) 0.084(3) Uani 0.891(2) 1 d D U P I 1
H12A H 0.430870 0.434440 0.463009 0.100 Uiso 0.891(2) 1 calc R . P I 1
H12B H 0.493215 0.377393 0.459369 0.100 Uiso 0.891(2) 1 calc R . P I 1
C13 C 0.1017(4) 0.3510(4) 0.5144(3) 0.056(2) Uani 0.891(2) 1 d D U P I 1
H13 H 0.125632 0.376094 0.555058 0.067 Uiso 0.891(2) 1 calc R . P I 1
C14 C 0.0958(5) 0.2744(4) 0.5374(4) 0.069(2) Uani 0.891(2) 1 d D U P I 1
H14A H 0.143676 0.253844 0.544307 0.083 Uiso 0.891(2) 1 calc R . P I 1
H14B H 0.070042 0.246853 0.500144 0.083 Uiso 0.891(2) 1 calc R . P I 1
C15 C 0.0565(5) 0.2688(6) 0.6061(4) 0.074(3) Uani 0.891(2) 1 d D U P I 1
H15A H 0.052268 0.218395 0.619617 0.089 Uiso 0.891(2) 1 calc R . P I 1
H15B H 0.083742 0.293750 0.644119 0.089 Uiso 0.891(2) 1 calc R . P I 1
C16 C -0.0168(4) 0.3016(4) 0.5967(4) 0.071(2) Uani 0.891(2) 1 d D U P I 1
H16A H -0.045484 0.273726 0.561864 0.086 Uiso 0.891(2) 1 calc R . P I 1
H16B H -0.040709 0.299969 0.641994 0.086 Uiso 0.891(2) 1 calc R . P I 1
C17 C -0.0120(5) 0.3773(5) 0.5722(4) 0.074(2) Uani 0.891(2) 1 d D U P I 1
H17A H 0.011743 0.405971 0.609841 0.089 Uiso 0.891(2) 1 calc R . P I 1
H17B H -0.060376 0.396356 0.563951 0.089 Uiso 0.891(2) 1 calc R . P I 1
C18 C 0.0280(4) 0.3850(4) 0.5058(4) 0.062(2) Uani 0.891(2) 1 d D U P I 1
H18A H 0.033014 0.435925 0.494404 0.074 Uiso 0.891(2) 1 calc R . P I 1
H18B H 0.001058 0.362040 0.466326 0.074 Uiso 0.891(2) 1 calc R . P I 1
C19 C 0.2829(4) 0.3454(4) 0.6068(3) 0.0580(19) Uani 0.891(2) 1 d D U P I 1
H19 H 0.231362 0.356942 0.607348 0.070 Uiso 0.891(2) 1 calc R . P I 1
C20 C 0.2886(5) 0.2683(4) 0.6263(3) 0.065(2) Uani 0.891(2) 1 d D U P I 1
H20A H 0.338888 0.253702 0.628469 0.078 Uiso 0.891(2) 1 calc R . P I 1
H20B H 0.263191 0.239109 0.590160 0.078 Uiso 0.891(2) 1 calc R . P I 1
C21 C 0.2565(6) 0.2561(6) 0.6983(4) 0.082(3) Uani 0.891(2) 1 d D U P I 1
H21A H 0.205006 0.265529 0.694537 0.098 Uiso 0.891(2) 1 calc R . P I 1
H21B H 0.263391 0.205997 0.712507 0.098 Uiso 0.891(2) 1 calc R . P I 1
C22 C 0.2902(5) 0.3033(5) 0.7525(3) 0.081(3) Uani 0.891(2) 1 d D U P I 1
H22A H 0.340298 0.289301 0.760348 0.098 Uiso 0.891(2) 1 calc R . P I 1
H22B H 0.266331 0.296661 0.797347 0.098 Uiso 0.891(2) 1 calc R . P I 1
C23 C 0.2869(6) 0.3799(5) 0.7326(4) 0.080(3) Uani 0.891(2) 1 d D U P I 1
H23A H 0.312972 0.408222 0.768962 0.096 Uiso 0.891(2) 1 calc R . P I 1
H23B H 0.236971 0.395753 0.730837 0.096 Uiso 0.891(2) 1 calc R . P I 1
C24 C 0.3185(5) 0.3934(4) 0.6612(4) 0.069(2) Uani 0.891(2) 1 d D U P I 1
H24A H 0.311362 0.443574 0.647500 0.082 Uiso 0.891(2) 1 calc R . P I 1
H24B H 0.369985 0.383814 0.664269 0.082 Uiso 0.891(2) 1 calc R . P I 1
C25 C 0.1773(4) 0.4595(4) 0.4418(4) 0.068(2) Uani 0.891(2) 1 d D U P I 1
H25A H 0.198739 0.473349 0.397285 0.082 Uiso 0.891(2) 1 calc R . P I 1
H25B H 0.131550 0.484651 0.444063 0.082 Uiso 0.891(2) 1 calc R . P I 1
C26 C 0.2258(5) 0.4841(5) 0.5031(6) 0.070(3) Uani 0.891(2) 1 d D U P I 1
H26A H 0.226749 0.536604 0.503392 0.084 Uiso 0.891(2) 1 calc R . P I 1
H26B H 0.205401 0.468470 0.547583 0.084 Uiso 0.891(2) 1 calc R . P I 1
C27 C 0.3005(5) 0.4573(4) 0.5013(4) 0.067(2) Uani 0.891(2) 1 d D U P I 1
H27A H 0.329523 0.481565 0.538479 0.081 Uiso 0.891(2) 1 calc R . P I 1
H27B H 0.319844 0.470064 0.455453 0.081 Uiso 0.891(2) 1 calc R . P I 1
Rh1A Rh 0.1946(4) 0.3050(3) 0.5654(3) 0.082(2) Uani 0.109(2) 1 d D U P I 2
P1A P 0.2958(12) 0.3582(11) 0.5582(14) 0.081(5) Uani 0.109(2) 1 d D U P I 2
P2A P 0.1403(12) 0.3718(8) 0.4841(11) 0.067(5) Uani 0.109(2) 1 d D U P I 2
C1A C 0.351(2) 0.340(2) 0.6405(16) 0.070(9) Uani 0.109(2) 1 d D U P I 2
H1A H 0.401838 0.351536 0.634282 0.084 Uiso 0.109(2) 1 calc R . P I 2
C2A C 0.338(3) 0.264(2) 0.641(3) 0.069(10) Uani 0.109(2) 1 d D U P I 2
H2AA H 0.331500 0.248185 0.591126 0.082 Uiso 0.109(2) 1 calc R . P I 2
H2AB H 0.381748 0.240473 0.659872 0.082 Uiso 0.109(2) 1 calc R . P I 2
C3A C 0.279(3) 0.236(3) 0.679(3) 0.077(11) Uani 0.109(2) 1 d D U P I 2
H3AA H 0.298187 0.198737 0.711610 0.092 Uiso 0.109(2) 1 calc R . P I 2
H3AB H 0.246820 0.211240 0.644451 0.092 Uiso 0.109(2) 1 calc R . P I 2
C4A C 0.236(4) 0.283(3) 0.720(3) 0.086(12) Uani 0.109(2) 1 d D U P I 2
H4AA H 0.186620 0.280524 0.700199 0.104 Uiso 0.109(2) 1 calc R . P I 2
H4AB H 0.235391 0.264554 0.768479 0.104 Uiso 0.109(2) 1 calc R . P I 2
C5A C 0.254(3) 0.359(3) 0.725(3) 0.078(11) Uani 0.109(2) 1 d D U P I 2
H5AA H 0.254385 0.372195 0.775411 0.094 Uiso 0.109(2) 1 calc R . P I 2
H5AB H 0.215912 0.386022 0.700671 0.094 Uiso 0.109(2) 1 calc R . P I 2
C6A C 0.321(3) 0.383(3) 0.697(3) 0.070(9) Uani 0.109(2) 1 d D U P I 2
H6AA H 0.357098 0.383915 0.737038 0.084 Uiso 0.109(2) 1 calc R . P I 2
H6AB H 0.315031 0.431704 0.680308 0.084 Uiso 0.109(2) 1 calc R . P I 2
C7A C 0.0434(17) 0.362(2) 0.499(3) 0.064(10) Uani 0.109(2) 1 d D U P I 2
H7A H 0.015786 0.378809 0.455712 0.076 Uiso 0.109(2) 1 calc R . P I 2
C8A C 0.040(3) 0.284(2) 0.503(2) 0.074(10) Uani 0.109(2) 1 d D U P I 2
H8AA H -0.005686 0.268935 0.481197 0.088 Uiso 0.109(2) 1 calc R . P I 2
H8AB H 0.077584 0.265079 0.472825 0.088 Uiso 0.109(2) 1 calc R . P I 2
C9A C 0.049(3) 0.250(2) 0.572(2) 0.063(10) Uani 0.109(2) 1 d D U P I 2
H9AA H 0.008673 0.217225 0.576584 0.076 Uiso 0.109(2) 1 calc R . P I 2
H9AB H 0.092307 0.221165 0.571942 0.076 Uiso 0.109(2) 1 calc R . P I 2
C10A C 0.053(4) 0.294(2) 0.635(2) 0.075(12) Uani 0.109(2) 1 d D U P I 2
H10C H 0.099296 0.284587 0.659795 0.090 Uiso 0.109(2) 1 calc R . P I 2
H10D H 0.016143 0.277152 0.666802 0.090 Uiso 0.109(2) 1 calc R . P I 2
C11A C 0.045(3) 0.372(3) 0.629(2) 0.081(11) Uani 0.109(2) 1 d D U P I 2
H11C H 0.092143 0.393253 0.640303 0.097 Uiso 0.109(2) 1 calc R . P I 2
H11D H 0.013161 0.387657 0.665640 0.097 Uiso 0.109(2) 1 calc R . P I 2
C12A C 0.019(4) 0.400(3) 0.561(2) 0.076(12) Uani 0.109(2) 1 d D U P I 2
H12C H 0.033138 0.450628 0.557793 0.091 Uiso 0.109(2) 1 calc R . P I 2
H12D H -0.033691 0.399070 0.559562 0.091 Uiso 0.109(2) 1 calc R . P I 2
C13A C 0.347(3) 0.329(2) 0.480(2) 0.077(9) Uani 0.109(2) 1 d D U P I 2
H13A H 0.325046 0.357116 0.441041 0.092 Uiso 0.109(2) 1 calc R . P I 2
C14A C 0.356(3) 0.257(3) 0.448(3) 0.078(11) Uani 0.109(2) 1 d D U P I 2
H14C H 0.368252 0.222738 0.485283 0.093 Uiso 0.109(2) 1 calc R . P I 2
H14D H 0.309746 0.242678 0.425755 0.093 Uiso 0.109(2) 1 calc R . P I 2
C15A C 0.411(3) 0.252(3) 0.393(3) 0.061(10) Uani 0.109(2) 1 d D U P I 2
H15C H 0.389108 0.268942 0.347484 0.073 Uiso 0.109(2) 1 calc R . P I 2
H15D H 0.422901 0.201516 0.386802 0.073 Uiso 0.109(2) 1 calc R . P I 2
C16A C 0.478(3) 0.293(3) 0.408(4) 0.083(10) Uani 0.109(2) 1 d D U P I 2
H16C H 0.504003 0.296708 0.364352 0.099 Uiso 0.109(2) 1 calc R . P I 2
H16D H 0.507619 0.266471 0.442911 0.099 Uiso 0.109(2) 1 calc R . P I 2
C17A C 0.465(3) 0.367(3) 0.436(4) 0.081(11) Uani 0.109(2) 1 d D U P I 2
H17C H 0.444815 0.396415 0.397321 0.098 Uiso 0.109(2) 1 calc R . P I 2
H17D H 0.510826 0.387536 0.451841 0.098 Uiso 0.109(2) 1 calc R . P I 2
C18A C 0.416(3) 0.368(4) 0.496(3) 0.077(12) Uani 0.109(2) 1 d D U P I 2
H18C H 0.439842 0.346616 0.538215 0.093 Uiso 0.109(2) 1 calc R . P I 2
H18D H 0.404675 0.417908 0.507660 0.093 Uiso 0.109(2) 1 calc R . P I 2
C19A C 0.160(3) 0.343(2) 0.3929(16) 0.080(9) Uani 0.109(2) 1 d D U P I 2
H19A H 0.208190 0.364298 0.388417 0.096 Uiso 0.109(2) 1 calc R . P I 2
C20A C 0.179(4) 0.260(3) 0.385(2) 0.096(10) Uani 0.109(2) 1 d D U P I 2
H20C H 0.215640 0.248209 0.421724 0.115 Uiso 0.109(2) 1 calc R . P I 2
H20D H 0.136031 0.232613 0.395433 0.115 Uiso 0.109(2) 1 calc R . P I 2
C21A C 0.206(5) 0.235(4) 0.311(3) 0.086(12) Uani 0.109(2) 1 d D U P I 2
H21C H 0.178274 0.192727 0.296800 0.103 Uiso 0.109(2) 1 calc R . P I 2
H21D H 0.255612 0.220647 0.318181 0.103 Uiso 0.109(2) 1 calc R . P I 2
C22A C 0.201(8) 0.290(6) 0.247(4) 0.071(11) Uani 0.109(2) 1 d D U P I 2
H22C H 0.186919 0.262790 0.204427 0.086 Uiso 0.109(2) 1 calc R . P I 2
H22D H 0.249627 0.307760 0.240505 0.086 Uiso 0.109(2) 1 calc R . P I 2
C23A C 0.150(5) 0.357(4) 0.251(3) 0.083(10) Uani 0.109(2) 1 d D U P I 2
H23C H 0.109748 0.349193 0.216936 0.100 Uiso 0.109(2) 1 calc R . P I 2
H23D H 0.176429 0.398806 0.233965 0.100 Uiso 0.109(2) 1 calc R . P I 2
C24A C 0.119(4) 0.377(3) 0.325(3) 0.076(10) Uani 0.109(2) 1 d D U P I 2
H24C H 0.069425 0.361061 0.325019 0.091 Uiso 0.109(2) 1 calc R . P I 2
H24D H 0.119847 0.428790 0.330256 0.091 Uiso 0.109(2) 1 calc R . P I 2
C25A C 0.280(4) 0.456(2) 0.550(3) 0.070(9) Uani 0.109(2) 1 d D U P I 2
H25C H 0.258012 0.468919 0.594234 0.084 Uiso 0.109(2) 1 calc R . P I 2
H25D H 0.328469 0.476625 0.553582 0.084 Uiso 0.109(2) 1 calc R . P I 2
C26A C 0.242(3) 0.500(4) 0.494(5) 0.059(11) Uani 0.109(2) 1 d D U P I 2
H26C H 0.262066 0.494099 0.447709 0.071 Uiso 0.109(2) 1 calc R . P I 2
H26D H 0.241043 0.550748 0.507182 0.071 Uiso 0.109(2) 1 calc R . P I 2
C27A C 0.170(3) 0.466(2) 0.498(3) 0.065(10) Uani 0.109(2) 1 d D U P I 2
H27C H 0.139464 0.493870 0.463982 0.078 Uiso 0.109(2) 1 calc R . P I 2
H27D H 0.153509 0.478784 0.544891 0.078 Uiso 0.109(2) 1 calc R . P I 2
C28 C 0.1790(8) 0.1214(7) 0.4664(7) 0.071(4) Uani 0.568(10) 1 d D U P I 1
H28A H 0.209670 0.160064 0.485331 0.085 Uiso 0.568(10) 1 calc R . P I 1
H28B H 0.141496 0.143948 0.436227 0.085 Uiso 0.568(10) 1 calc R . P I 1
C29 C 0.2238(9) 0.0761(9) 0.4186(7) 0.091(5) Uani 0.568(10) 1 d D U P I 1
H29A H 0.192142 0.039698 0.397014 0.109 Uiso 0.568(10) 1 calc R . P I 1
H29B H 0.238699 0.107146 0.379954 0.109 Uiso 0.568(10) 1 calc R . P I 1
C30 C 0.2887(12) 0.0385(15) 0.4469(12) 0.133(7) Uani 0.568(10) 1 d D U P I 1
H30A H 0.308788 0.011548 0.407877 0.160 Uiso 0.568(10) 1 calc R . P I 1
H30B H 0.323968 0.074835 0.461861 0.160 Uiso 0.568(10) 1 calc R . P I 1
C31 C 0.2806(13) -0.0105(10) 0.5060(8) 0.137(7) Uani 0.568(10) 1 d D U P I 1
H31A H 0.232487 -0.030583 0.499101 0.164 Uiso 0.568(10) 1 calc R . P I 1
H31B H 0.313665 -0.050011 0.497670 0.164 Uiso 0.568(10) 1 calc R . P I 1
C32 C 0.2886(14) 0.0044(11) 0.5799(9) 0.130(6) Uani 0.568(10) 1 d D U P I 1
H32A H 0.339669 0.004302 0.593395 0.156 Uiso 0.568(10) 1 calc R . P I 1
H32B H 0.266336 -0.034550 0.605915 0.156 Uiso 0.568(10) 1 calc R . P I 1
C33 C 0.2585(13) 0.0709(12) 0.6020(11) 0.119(6) Uani 0.568(10) 1 d D U P I 1
H33A H 0.286049 0.108083 0.578665 0.143 Uiso 0.568(10) 1 calc R . P I 1
H33B H 0.271520 0.074694 0.652827 0.143 Uiso 0.568(10) 1 calc R . P I 1
C34 C 0.1845(13) 0.0946(16) 0.5951(16) 0.101(6) Uani 0.568(10) 1 d D U P I 1
H34A H 0.158196 0.068762 0.630980 0.121 Uiso 0.568(10) 1 calc R . P I 1
H34B H 0.183814 0.145344 0.608392 0.121 Uiso 0.568(10) 1 calc R . P I 1
C35 C 0.1435(13) 0.0879(9) 0.5281(9) 0.080(4) Uani 0.568(10) 1 d D U P I 1
H35A H 0.096647 0.110287 0.533026 0.096 Uiso 0.568(10) 1 calc R . P I 1
H35B H 0.135542 0.036956 0.517997 0.096 Uiso 0.568(10) 1 calc R . P I 1
C28A C 0.152(2) 0.0670(18) 0.5138(14) 0.103(7) Uani 0.432(10) 1 d D U P I 2
H28C H 0.110974 0.099271 0.509858 0.124 Uiso 0.432(10) 1 calc R . P I 2
H28D H 0.132263 0.018548 0.511403 0.124 Uiso 0.432(10) 1 calc R . P I 2
C29A C 0.1881(14) 0.0759(16) 0.4430(13) 0.111(6) Uani 0.432(10) 1 d D U P I 2
H29C H 0.153372 0.066353 0.403836 0.134 Uiso 0.432(10) 1 calc R . P I 2
H29D H 0.204901 0.125354 0.438400 0.134 Uiso 0.432(10) 1 calc R . P I 2
C30A C 0.2507(12) 0.0249(19) 0.4386(14) 0.121(7) Uani 0.432(10) 1 d D U P I 2
H30C H 0.235866 -0.019849 0.460689 0.146 Uiso 0.432(10) 1 calc R . P I 2
H30D H 0.255398 0.014536 0.388051 0.146 Uiso 0.432(10) 1 calc R . P I 2
C31A C 0.3254(15) 0.0403(18) 0.4684(14) 0.146(8) Uani 0.432(10) 1 d D U P I 2
H31C H 0.345223 -0.003851 0.489343 0.175 Uiso 0.432(10) 1 calc R . P I 2
H31D H 0.355356 0.053818 0.429158 0.175 Uiso 0.432(10) 1 calc R . P I 2
C32A C 0.3298(15) 0.0981(14) 0.5234(12) 0.129(7) Uani 0.432(10) 1 d D U P I 2
H32C H 0.378112 0.118318 0.527220 0.155 Uiso 0.432(10) 1 calc R . P I 2
H32D H 0.295907 0.136606 0.511361 0.155 Uiso 0.432(10) 1 calc R . P I 2
C33A C 0.3118(13) 0.0631(13) 0.5902(12) 0.120(6) Uani 0.432(10) 1 d D U P I 2
H33C H 0.317556 0.099623 0.627334 0.144 Uiso 0.432(10) 1 calc R . P I 2
H33D H 0.348998 0.027241 0.600134 0.144 Uiso 0.432(10) 1 calc R . P I 2
C34A C 0.2417(11) 0.0266(12) 0.6021(12) 0.090(5) Uani 0.432(10) 1 d D U P I 2
H34C H 0.236955 -0.014925 0.570434 0.108 Uiso 0.432(10) 1 calc R . P I 2
H34D H 0.241825 0.008992 0.651097 0.108 Uiso 0.432(10) 1 calc R . P I 2
C35A C 0.178(2) 0.075(2) 0.589(2) 0.098(7) Uani 0.432(10) 1 d D U P I 2
H35C H 0.140480 0.061436 0.620978 0.118 Uiso 0.432(10) 1 calc R . P I 2
H35D H 0.192047 0.124406 0.598889 0.118 Uiso 0.432(10) 1 calc R . P I 2

loop_
_atom_site_aniso_label
_atom_site_aniso_U_11
_atom_site_aniso_U_22
_atom_site_aniso_U_33
_atom_site_aniso_U_23
_atom_site_aniso_U_13
_atom_site_aniso_U_12
C36 0.056(4) 0.039(3) 0.029(3) 0.003(2) 0.006(2) -0.003(3)
C37 0.053(4) 0.046(3) 0.032(3) 0.002(2) 0.004(3) -0.007(3)
C38 0.058(4) 0.053(3) 0.027(3) 0.002(2) 0.005(3) -0.009(3)
C39 0.076(5) 0.038(3) 0.032(3) 0.001(2) 0.009(3) -0.001(3)
C40 0.059(4) 0.046(3) 0.042(3) -0.001(2) 0.004(3) 0.004(3)
C41 0.060(4) 0.041(3) 0.035(3) -0.001(2) 0.001(3) 0.005(3)
C42 0.068(5) 0.075(5) 0.042(3) -0.008(3) 0.010(3) -0.020(4)
C43 0.072(5) 0.080(5) 0.058(4) -0.025(4) -0.004(4) 0.021(5)
C44 0.051(4) 0.039(3) 0.031(3) -0.002(2) 0.003(2) -0.004(3)
C45 0.062(4) 0.051(3) 0.032(3) -0.003(2) 0.007(3) -0.006(3)
C46 0.064(4) 0.050(3) 0.041(3) 0.003(3) -0.002(3) 0.001(3)
C47 0.060(4) 0.050(4) 0.051(3) -0.003(3) -0.003(3) 0.007(3)
C48 0.055(4) 0.050(3) 0.045(3) -0.010(3) 0.000(3) -0.005(3)
C49 0.054(4) 0.043(3) 0.034(3) -0.003(2) 0.000(3) 0.000(3)
C50 0.089(6) 0.059(4) 0.060(4) 0.003(4) -0.008(4) 0.009(4)
C51 0.063(5) 0.064(4) 0.053(4) -0.001(3) -0.004(3) 0.012(4)
C52 0.055(4) 0.038(3) 0.027(3) -0.008(2) 0.007(3) -0.002(3)
C53 0.051(4) 0.049(3) 0.032(3) -0.003(2) 0.004(3) -0.001(3)
C54 0.053(4) 0.046(3) 0.033(3) -0.005(2) 0.006(3) 0.002(3)
C55 0.059(4) 0.043(3) 0.034(3) 0.000(2) 0.004(3) 0.002(3)
C56 0.051(4) 0.046(3) 0.041(3) 0.003(2) 0.009(3) -0.004(3)
C57 0.045(4) 0.052(3) 0.034(3) -0.004(2) 0.000(2) 0.006(3)
C58 0.055(5) 0.065(4) 0.052(4) 0.017(3) -0.002(3) -0.005(4)
C59 0.074(6) 0.075(5) 0.066(5) 0.018(4) 0.018(4) 0.004(5)
C60 0.055(4) 0.034(3) 0.030(3) -0.003(2) 0.006(2) -0.001(2)
C61 0.052(4) 0.047(3) 0.033(3) -0.001(2) 0.007(3) 0.000(3)
C62 0.054(4) 0.042(3) 0.038(3) -0.002(2) 0.000(3) 0.000(3)
C63 0.064(4) 0.038(3) 0.052(3) 0.001(2) 0.006(3) -0.005(3)
C64 0.069(5) 0.043(3) 0.041(3) 0.001(2) 0.007(3) -0.001(3)
C65 0.068(4) 0.039(3) 0.032(3) -0.005(2) 0.006(3) 0.002(3)
C66 0.069(5) 0.070(5) 0.050(4) -0.008(3) -0.001(4) -0.020(4)
C67 0.097(6) 0.066(5) 0.051(4) -0.007(4) 0.022(4) -0.027(5)
B1 0.050(4) 0.045(4) 0.031(3) -0.005(2) 0.003(3) -0.001(3)
F1 0.088(9) 0.113(11) 0.045(12) -0.046(10) 0.001(10) -0.019(9)
F2 0.057(11) 0.102(17) 0.074(11) -0.044(10) 0.000(8) 0.005(9)
F3 0.100(12) 0.140(17) 0.048(9) 0.030(9) -0.023(9) -0.043(10)
F4 0.065(10) 0.19(2) 0.078(10) -0.070(12) 0.017(7) 0.003(12)
F5 0.124(18) 0.080(13) 0.093(12) -0.017(10) -0.005(10) 0.038(10)
F6 0.050(8) 0.103(10) 0.074(13) -0.018(7) 0.018(7) 0.005(7)
F7 0.165(13) 0.134(13) 0.042(8) 0.036(7) -0.005(6) -0.030(9)
F8 0.23(2) 0.101(9) 0.040(6) -0.006(5) -0.035(10) 0.040(11)
F9 0.096(8) 0.163(16) 0.070(9) 0.027(9) -0.025(6) 0.029(9)
F10 0.100(8) 0.115(13) 0.061(6) -0.036(8) -0.016(6) 0.054(9)
F11 0.094(13) 0.074(7) 0.147(14) -0.009(7) 0.072(11) -0.011(8)
F12 0.083(10) 0.092(9) 0.084(7) 0.006(6) 0.025(7) 0.040(7)
F13 0.034(9) 0.108(18) 0.088(12) 0.051(11) 0.013(8) 0.004(11)
F14 0.16(2) 0.081(12) 0.094(16) 0.006(9) -0.040(14) -0.026(12)
F15 0.090(14) 0.073(10) 0.048(9) 0.012(8) 0.014(8) 0.019(9)
F16 0.085(10) 0.084(8) 0.166(16) -0.022(10) 0.026(10) -0.023(7)
F17 0.068(8) 0.193(14) 0.086(7) 0.073(9) 0.028(5) 0.011(8)
F18 0.052(6) 0.104(7) 0.082(7) 0.023(5) 0.023(5) 0.015(5)
F19 0.173(14) 0.114(10) 0.036(4) 0.008(5) -0.017(7) -0.069(11)
F20 0.159(15) 0.120(12) 0.089(8) -0.082(8) -0.039(9) 0.045(10)
F21 0.082(7) 0.164(14) 0.059(5) -0.026(8) -0.015(4) -0.041(8)
F22 0.149(13) 0.060(9) 0.040(7) 0.012(6) 0.003(7) -0.053(9)
F23 0.067(13) 0.096(11) 0.069(16) 0.000(9) 0.022(10) -0.005(8)
F24 0.122(11) 0.053(9) 0.039(7) 0.024(6) 0.010(6) -0.021(8)
F1A 0.073(10) 0.126(11) 0.022(8) -0.027(7) 0.011(7) -0.028(7)
F2A 0.058(10) 0.071(10) 0.048(8) -0.020(7) 0.016(6) -0.014(6)
F3A 0.19(2) 0.074(10) 0.087(13) 0.020(8) -0.093(13) -0.013(10)
F4A 0.085(13) 0.108(13) 0.118(13) -0.082(11) 0.003(10) 0.029(9)
F5A 0.069(10) 0.086(12) 0.098(10) -0.041(8) -0.032(7) 0.028(8)
F6A 0.098(13) 0.123(13) 0.086(15) -0.009(9) 0.043(10) 0.017(9)
F7A 0.089(11) 0.18(2) 0.023(7) 0.018(9) 0.016(6) 0.029(12)
F8A 0.120(17) 0.155(18) 0.055(9) 0.038(10) -0.024(9) -0.027(13)
F9A 0.17(2) 0.115(14) 0.049(9) 0.025(9) 0.000(12) 0.077(15)
F10A 0.105(13) 0.062(9) 0.065(8) -0.028(7) 0.032(8) -0.007(9)
F11A 0.087(13) 0.107(10) 0.083(9) -0.003(7) 0.049(9) 0.025(9)
F12A 0.061(10) 0.24(3) 0.060(7) -0.024(12) 0.005(6) 0.045(14)
F13A 0.065(12) 0.066(8) 0.089(9) 0.003(7) 0.011(6) 0.013(7)
F14A 0.042(9) 0.094(8) 0.070(8) 0.015(5) -0.020(5) -0.004(5)
F15A 0.072(10) 0.096(11) 0.057(8) 0.040(9) -0.011(7) 0.004(9)
F16A 0.063(13) 0.15(2) 0.115(15) 0.069(17) -0.029(12) -0.034(15)
F17A 0.057(11) 0.15(2) 0.19(2) 0.143(18) 0.035(16) 0.006(13)
F18A 0.11(2) 0.22(3) 0.14(3) -0.023(19) 0.073(19) -0.024(18)
F19A 0.18(3) 0.100(17) 0.080(13) -0.030(12) -0.051(15) 0.063(17)
F20A 0.113(13) 0.141(19) 0.066(9) -0.067(12) 0.035(9) -0.053(15)
F21A 0.16(2) 0.088(14) 0.061(8) -0.010(9) -0.004(13) -0.068(14)
F22A 0.142(12) 0.127(17) 0.080(8) 0.024(9) 0.018(7) -0.084(12)
F23A 0.080(13) 0.082(8) 0.037(6) -0.001(4) 0.018(8) -0.007(7)
F24A 0.184(17) 0.052(9) 0.112(12) 0.039(8) 0.066(10) -0.002(10)
Rh1 0.0570(4) 0.0442(4) 0.0300(3) -0.00465(18) 0.0117(2) -0.0007(2)
P1 0.0509(12) 0.0780(13) 0.0287(9) -0.0035(8) 0.0100(8) 0.0050(10)
P2 0.0561(12) 0.0595(11) 0.0294(9) 0.0015(8) 0.0054(8) -0.0110(9)
C1 0.074(6) 0.168(9) 0.027(4) -0.012(5) -0.004(4) 0.001(6)
C2 0.090(7) 0.183(10) 0.038(4) -0.008(5) 0.008(4) -0.063(7)
C3 0.166(11) 0.067(5) 0.041(4) -0.015(4) -0.015(6) -0.014(6)
C4 0.130(9) 0.090(7) 0.044(6) -0.011(5) 0.026(5) -0.008(7)
C5 0.087(6) 0.081(5) 0.027(3) -0.004(3) 0.016(4) -0.009(5)
C6 0.116(8) 0.125(8) 0.036(5) 0.004(5) 0.002(5) 0.038(6)
C7 0.068(6) 0.148(9) 0.034(4) 0.010(5) 0.007(4) -0.032(6)
C8 0.068(6) 0.095(7) 0.088(6) 0.025(5) 0.017(5) 0.014(5)
C9 0.079(6) 0.085(6) 0.080(6) 0.017(5) 0.049(5) 0.027(5)
C10 0.077(7) 0.098(7) 0.066(5) 0.013(5) 0.035(5) 0.011(5)
C11 0.067(5) 0.085(5) 0.041(4) 0.002(3) 0.014(3) -0.011(4)
C12 0.060(6) 0.140(8) 0.052(5) -0.008(5) 0.022(4) -0.034(6)
C13 0.047(5) 0.096(6) 0.028(3) 0.000(3) 0.016(3) -0.007(4)
C14 0.063(5) 0.091(6) 0.056(4) 0.011(4) 0.023(4) 0.017(4)
C15 0.071(6) 0.107(7) 0.046(5) 0.017(5) 0.019(5) 0.007(6)
C16 0.054(5) 0.105(6) 0.057(4) -0.002(4) 0.029(4) 0.000(4)
C17 0.062(6) 0.088(6) 0.074(5) -0.013(4) 0.026(4) 0.002(5)
C18 0.063(5) 0.062(5) 0.062(5) -0.002(4) 0.017(4) 0.011(4)
C19 0.074(5) 0.076(5) 0.024(3) 0.007(3) 0.005(3) -0.015(4)
C20 0.086(6) 0.073(5) 0.036(4) 0.006(3) 0.006(4) -0.021(5)
C21 0.102(8) 0.109(7) 0.036(5) 0.012(4) 0.012(4) -0.017(6)
C22 0.092(6) 0.129(8) 0.023(3) 0.018(4) -0.004(4) -0.019(5)
C23 0.095(7) 0.110(7) 0.036(4) -0.014(4) 0.016(5) -0.015(6)
C24 0.095(6) 0.085(6) 0.027(4) -0.009(4) 0.009(4) -0.013(5)
C25 0.083(6) 0.066(5) 0.058(4) 0.019(4) 0.035(4) 0.027(4)
C26 0.125(9) 0.036(6) 0.051(5) 0.001(4) 0.028(6) -0.002(6)
C27 0.114(7) 0.049(4) 0.041(4) -0.006(3) 0.022(4) -0.022(4)
Rh1A 0.109(6) 0.077(4) 0.062(4) -0.001(3) 0.018(3) -0.016(3)
P1A 0.098(13) 0.072(11) 0.072(12) -0.002(10) -0.001(11) -0.007(10)
P2A 0.095(12) 0.039(8) 0.064(10) -0.023(7) -0.009(10) 0.010(8)
C1A 0.094(17) 0.080(17) 0.039(15) 0.026(15) 0.023(16) -0.023(16)
C2A 0.093(19) 0.080(18) 0.033(16) -0.030(16) 0.008(17) -0.008(19)
C3A 0.10(2) 0.10(2) 0.029(18) 0.007(18) -0.010(18) -0.004(19)
C4A 0.10(2) 0.11(2) 0.05(2) 0.01(2) 0.01(2) -0.03(2)
C5A 0.10(2) 0.10(2) 0.039(18) -0.005(18) 0.022(18) -0.021(19)
C6A 0.092(17) 0.090(17) 0.028(17) 0.007(17) 0.007(17) -0.035(16)
C7A 0.066(18) 0.068(18) 0.058(17) -0.018(16) 0.015(17) 0.004(17)
C8A 0.068(18) 0.085(18) 0.068(18) -0.010(17) 0.008(17) -0.002(18)
C9A 0.044(18) 0.091(19) 0.058(19) -0.029(18) 0.029(18) 0.002(17)
C10A 0.07(2) 0.10(2) 0.06(2) 0.00(2) 0.03(2) -0.01(2)
C11A 0.07(2) 0.09(2) 0.08(2) -0.01(2) 0.023(19) 0.01(2)
C12A 0.07(2) 0.09(2) 0.07(2) 0.00(2) 0.01(2) 0.00(2)
C13A 0.068(17) 0.093(17) 0.071(17) 0.005(17) 0.023(17) 0.001(17)
C14A 0.07(2) 0.07(2) 0.09(2) 0.031(19) 0.04(2) 0.02(2)
C15A 0.064(19) 0.074(19) 0.048(19) 0.002(18) 0.049(18) 0.003(18)
C16A 0.072(19) 0.102(19) 0.077(19) 0.006(18) 0.024(18) 0.008(18)
C17A 0.07(2) 0.12(2) 0.057(19) 0.012(18) 0.025(18) -0.026(19)
C18A 0.06(2) 0.12(2) 0.05(2) 0.01(2) 0.00(2) -0.03(2)
C19A 0.093(18) 0.104(17) 0.044(16) -0.019(16) 0.005(17) -0.019(17)
C20A 0.11(2) 0.111(19) 0.065(18) -0.018(18) 0.003(18) -0.021(19)
C21A 0.11(2) 0.10(2) 0.05(2) -0.025(19) 0.01(2) -0.01(2)
C22A 0.11(2) 0.085(19) 0.017(18) 0.005(17) 0.019(18) -0.016(19)
C23A 0.11(2) 0.108(19) 0.030(18) -0.004(18) 0.008(19) 0.000(19)
C24A 0.094(19) 0.117(19) 0.018(19) 0.008(19) 0.018(19) 0.001(18)
C25A 0.105(19) 0.041(17) 0.065(18) -0.007(16) 0.012(18) -0.017(17)
C26A 0.093(19) 0.030(19) 0.056(19) -0.013(16) 0.024(18) -0.030(17)
C27A 0.10(2) 0.032(18) 0.066(19) -0.019(17) 0.02(2) 0.013(19)
C28 0.082(9) 0.058(7) 0.072(7) 0.010(6) 0.017(6) 0.024(6)
C29 0.109(11) 0.097(10) 0.069(8) 0.015(7) 0.039(7) 0.052(9)
C30 0.126(14) 0.169(14) 0.108(11) 0.025(10) 0.049(11) 0.099(13)
C31 0.176(16) 0.124(12) 0.111(9) 0.006(8) 0.010(11) 0.080(12)
C32 0.155(15) 0.119(12) 0.116(9) 0.012(10) 0.005(11) 0.044(12)
C33 0.143(11) 0.123(12) 0.091(10) 0.007(10) 0.006(10) 0.038(12)
C34 0.126(10) 0.090(15) 0.089(9) 0.032(11) 0.035(8) 0.014(10)
C35 0.090(9) 0.065(9) 0.088(9) -0.004(8) 0.044(6) 0.026(8)
C28A 0.105(13) 0.111(17) 0.096(11) -0.010(12) 0.026(8) 0.018(13)
C29A 0.119(14) 0.116(14) 0.100(11) 0.016(12) 0.025(10) 0.009(12)
C30A 0.146(15) 0.150(15) 0.072(11) -0.012(11) 0.056(11) 0.032(13)
C31A 0.130(14) 0.156(16) 0.156(15) 0.008(13) 0.038(13) 0.067(15)
C32A 0.106(15) 0.137(15) 0.145(14) 0.029(10) 0.027(12) 0.016(13)
C33A 0.124(12) 0.075(12) 0.162(13) 0.019(11) 0.040(13) 0.022(11)
C34A 0.142(12) 0.051(10) 0.080(10) 0.032(9) 0.036(9) 0.011(9)
C35A 0.126(12) 0.075(16) 0.095(10) 0.002(12) 0.026(10) 0.009(11)

loop_
_atom_type_symbol
_atom_type_description
_atom_type_scat_dispersion_real
_atom_type_scat_dispersion_imag
_atom_type_scat_source
C C 0.0030 0.0010 'International Tables Vol C Tables 4.2.6.8 and 6.1.1.4'
H H 0.0000 0.0000 'International Tables Vol C Tables 4.2.6.8 and 6.1.1.4'
B B 0.0010 0.0010 'International Tables Vol C Tables 4.2.6.8 and 6.1.1.4'
F F 0.0170 0.0100 'International Tables Vol C Tables 4.2.6.8 and 6.1.1.4'
P P 0.0990 0.0910 'International Tables Vol C Tables 4.2.6.8 and 6.1.1.4'
Rh Rh -1.2040 0.8890 'International Tables Vol C Tables 4.2.6.8 and 6.1.1.4'

loop_
_geom_angle_atom_site_label_1
_geom_angle_atom_site_label_2
_geom_angle_atom_site_label_3
_geom_angle
C37 C36 C41 115.2(5)
C37 C36 B1 123.1(5)
C41 C36 B1 121.7(5)
C36 C37 H37 118.7
C38 C37 C36 122.6(6)
C38 C37 H37 118.7
C37 C38 C42 119.0(6)
C39 C38 C37 120.7(6)
C39 C38 C42 120.0(5)
C38 C39 H39 120.7
C38 C39 C40 118.6(5)
C40 C39 H39 120.7
C39 C40 C41 120.5(6)
C39 C40 C43 120.4(5)
C41 C40 C43 119.1(6)
C36 C41 H41 118.8
C40 C41 C36 122.4(6)
C40 C41 H41 118.8
F1 C42 C38 106.8(17)
F2 C42 C38 110.9(18)
F2 C42 F1 107.4(16)
F3 C42 C38 114.9(14)
F3 C42 F1 107.7(14)
F3 C42 F2 108.8(16)
F1A C42 C38 117.3(17)
F1A C42 F3A 106.5(13)
F2A C42 C38 113.4(15)
F2A C42 F1A 104.3(15)
F2A C42 F3A 103.1(16)
F3A C42 C38 111.0(13)
F4 C43 C40 117.4(14)
F4 C43 F5 107.8(16)
F4 C43 F6 103.6(14)
F5 C43 C40 112.1(19)
F5 C43 F6 105.4(15)
F6 C43 C40 109.6(14)
F4A C43 C40 108.9(16)
F4A C43 F5A 105.5(14)
F4A C43 F6A 110.6(14)
F5A C43 C40 110.2(15)
F6A C43 C40 115.8(17)
F6A C43 F5A 105.4(15)
C45 C44 B1 122.3(5)
C49 C44 C45 114.6(5)
C49 C44 B1 122.9(5)
C44 C45 H45 118.4
C46 C45 C44 123.2(5)
C46 C45 H45 118.4
C45 C46 C47 121.0(5)
C45 C46 C50 120.1(5)
C47 C46 C50 118.9(6)
C46 C47 H47 121.5
C48 C47 C46 117.0(6)
C48 C47 H47 121.5
C47 C48 C51 118.9(6)
C49 C48 C47 121.1(5)
C49 C48 C51 120.0(5)
C44 C49 H49 118.5
C48 C49 C44 123.0(5)
C48 C49 H49 118.5
F7 C50 C46 110.1(9)
F7 C50 F8 101.7(10)
F8 C50 C46 113.0(7)
F9 C50 C46 118.2(11)
F9 C50 F7 106.6(12)
F9 C50 F8 105.8(11)
F7A C50 C46 117.8(11)
F7A C50 F8A 106.4(11)
F7A C50 F9A 107.2(14)
F8A C50 C46 109.8(10)
F9A C50 C46 110.7(12)
F9A C50 F8A 103.8(13)
F10 C51 C48 110.1(10)
F10 C51 F12 103.7(9)
F11 C51 C48 115.3(9)
F11 C51 F10 107.3(13)
F11 C51 F12 107.8(10)
F12 C51 C48 111.9(8)
F10A C51 C48 116.1(11)
F10A C51 F11A 100.7(11)
F10A C51 F12A 108.8(12)
F11A C51 C48 110.1(9)
F12A C51 C48 116.4(8)
F12A C51 F11A 102.9(12)
C53 C52 B1 120.3(5)
C57 C52 C53 115.1(5)
C57 C52 B1 124.5(5)
C52 C53 H53 118.8
C54 C53 C52 122.4(6)
C54 C53 H53 118.8
C53 C54 C58 117.3(5)
C55 C54 C53 121.2(6)
C55 C54 C58 121.5(5)
C54 C55 H55 120.9
C54 C55 C56 118.2(5)
C56 C55 H55 120.9
C55 C56 C59 119.5(5)
C57 C56 C55 120.8(5)
C57 C56 C59 119.7(6)
C52 C57 H57 118.9
C56 C57 C52 122.2(6)
C56 C57 H57 118.9
F13 C58 C54 114.0(19)
F13 C58 F14 109.2(18)
F13 C58 F15 106.3(17)
F14 C58 C54 108.6(18)
F14 C58 F15 105.4(17)
F15 C58 C54 113(2)
F13A C58 C54 110.9(14)
F13A C58 F14A 107.4(12)
F13A C58 F15A 107.5(13)
F14A C58 C54 112.3(9)
F14A C58 F15A 107.3(12)
F15A C58 C54 111.2(14)
F16 C59 C56 113.1(12)
F16 C59 F18 102.7(11)
F17 C59 C56 116.1(10)
F17 C59 F16 109.3(12)
F17 C59 F18 101.6(11)
F18 C59 C56 112.6(9)
F16A C59 C56 112.6(19)
F17A C59 C56 110.9(15)
F17A C59 F16A 104.7(17)
F18A C59 C56 110.3(19)
F18A C59 F16A 105.7(19)
F18A C59 F17A 112.4(17)
C61 C60 B1 122.4(5)
C65 C60 C61 115.1(5)
C65 C60 B1 122.5(5)
C60 C61 H61 118.4
C62 C61 C60 123.1(5)
C62 C61 H61 118.4
C61 C62 C63 120.9(5)
C61 C62 C66 120.0(5)
C63 C62 C66 119.1(5)
C62 C63 H63 121.7
C64 C63 C62 116.5(6)
C64 C63 H63 121.7
C63 C64 C67 118.8(6)
C65 C64 C63 121.8(5)
C65 C64 C67 119.4(5)
C60 C65 H65 118.7
C64 C65 C60 122.6(5)
C64 C65 H65 118.7
F19 C66 C62 111.3(8)
F19 C66 F21 105.6(10)
F20 C66 C62 114.5(7)
F20 C66 F19 106.6(11)
F20 C66 F21 106.8(9)
F21 C66 C62 111.6(7)
F19A C66 C62 114.3(13)
F19A C66 F20A 102.0(14)
F20A C66 C62 111.1(10)
F21A C66 C62 117.2(10)
F21A C66 F19A 108.3(14)
F21A C66 F20A 102.2(12)
F22 C67 C64 117.1(10)
F22 C67 F24 104.3(10)
F23 C67 C64 111(2)
F23 C67 F22 108.4(18)
F23 C67 F24 107.2(15)
F24 C67 C64 107.8(10)
F22A C67 C64 109.0(10)
F23A C67 C64 112.3(14)
F23A C67 F22A 104.1(13)
F24A C67 C64 118.7(12)
F24A C67 F22A 107.1(10)
F24A C67 F23A 104.4(13)
C44 B1 C36 111.9(4)
C44 B1 C60 105.5(5)
C52 B1 C36 104.9(4)
C52 B1 C44 113.3(5)
C52 B1 C60 110.3(4)
C60 B1 C36 111.1(5)
P1 Rh1 C3 78.5(2)
P1 Rh1 C9 169.9(2)
P1 Rh1 C28 99.4(2)
P2 Rh1 P1 91.21(8)
P2 Rh1 C3 168.7(2)
P2 Rh1 C9 81.7(2)
P2 Rh1 C28 122.3(2)
C3 Rh1 C28 64.9(3)
C9 Rh1 C3 107.9(3)
C9 Rh1 C28 90.4(3)
C1 P1 Rh1 108.9(3)
C1 P1 C13 106.0(4)
C13 P1 Rh1 119.8(2)
C25 P1 Rh1 113.6(3)
C25 P1 C1 104.2(4)
C25 P1 C13 103.0(3)
C7 P2 Rh1 106.1(3)
C19 P2 Rh1 116.7(2)
C19 P2 C7 106.4(4)
C27 P2 Rh1 113.7(3)
C27 P2 C7 108.2(4)
C27 P2 C19 105.3(3)
P1 C1 H1 108.4
C2 C1 P1 108.5(6)
C2 C1 H1 108.4
C2 C1 C6 106.9(7)
C6 C1 P1 116.1(7)
C6 C1 H1 108.4
C1 C2 H2A 108.7
C1 C2 H2B 108.7
H2A C2 H2B 107.6
C3 C2 C1 114.3(8)
C3 C2 H2A 108.7
C3 C2 H2B 108.7
Rh1 C3 H3A 21.7
Rh1 C3 H3B 128.9
C2 C3 Rh1 94.5(5)
C2 C3 H3A 108.9
C2 C3 H3B 108.9
H3A C3 H3B 107.7
C4 C3 Rh1 101.6(9)
C4 C3 C2 113.5(9)
C4 C3 H3A 108.9
C4 C3 H3B 108.9
C3 C4 H4A 109.4
C3 C4 H4B 109.4
C3 C4 C5 111.3(8)
H4A C4 H4B 108.0
C5 C4 H4A 109.4
C5 C4 H4B 109.4
C4 C5 H5A 109.5
C4 C5 H5B 109.5
H5A C5 H5B 108.1
C6 C5 C4 110.9(9)
C6 C5 H5A 109.5
C6 C5 H5B 109.5
C1 C6 H6A 108.8
C1 C6 H6B 108.8
C5 C6 C1 113.7(7)
C5 C6 H6A 108.8
C5 C6 H6B 108.8
H6A C6 H6B 107.7
P2 C7 H7 108.2
C8 C7 P2 111.2(6)
C8 C7 H7 108.2
C8 C7 C12 110.9(7)
C12 C7 P2 110.0(7)
C12 C7 H7 108.2
C7 C8 H8A 109.0
C7 C8 H8B 109.0
H8A C8 H8B 107.8
C9 C8 C7 113.0(7)
C9 C8 H8A 109.0
C9 C8 H8B 109.0
Rh1 C9 H9A 21.6
Rh1 C9 H9B 128.3
C8 C9 Rh1 93.4(6)
C8 C9 H9A 109.1
C8 C9 H9B 109.1
C8 C9 C10 112.6(8)
H9A C9 H9B 107.8
C10 C9 Rh1 103.4(6)
C10 C9 H9A 109.1
C10 C9 H9B 109.1
C9 C10 H10A 109.2
C9 C10 H10B 109.2
H10A C10 H10B 107.9
C11 C10 C9 112.2(7)
C11 C10 H10A 109.2
C11 C10 H10B 109.2
C10 C11 H11A 109.7
C10 C11 H11B 109.7
C10 C11 C12 109.8(7)
H11A C11 H11B 108.2
C12 C11 H11A 109.7
C12 C11 H11B 109.7
C7 C12 H12A 109.2
C7 C12 H12B 109.2
C11 C12 C7 112.0(7)
C11 C12 H12A 109.2
C11 C12 H12B 109.2
H12A C12 H12B 107.9
P1 C13 H13 105.3
C14 C13 P1 113.8(5)
C14 C13 H13 105.3
C14 C13 C18 110.6(6)
C18 C13 P1 115.4(5)
C18 C13 H13 105.3
C13 C14 H14A 109.5
C13 C14 H14B 109.5
C13 C14 C15 110.8(7)
H14A C14 H14B 108.1
C15 C14 H14A 109.5
C15 C14 H14B 109.5
C14 C15 H15A 109.6
C14 C15 H15B 109.6
H15A C15 H15B 108.1
C16 C15 C14 110.2(6)
C16 C15 H15A 109.6
C16 C15 H15B 109.6
C15 C16 H16A 109.5
C15 C16 H16B 109.5
H16A C16 H16B 108.1
C17 C16 C15 110.7(7)
C17 C16 H16A 109.5
C17 C16 H16B 109.5
C16 C17 H17A 109.0
C16 C17 H17B 109.0
C16 C17 C18 113.0(6)
H17A C17 H17B 107.8
C18 C17 H17A 109.0
C18 C17 H17B 109.0
C13 C18 H18A 109.5
C13 C18 H18B 109.5
C17 C18 C13 110.8(6)
C17 C18 H18A 109.5
C17 C18 H18B 109.5
H18A C18 H18B 108.1
P2 C19 H19 105.6
C20 C19 P2 112.2(5)
C20 C19 H19 105.6
C20 C19 C24 112.6(6)
C24 C19 P2 114.5(5)
C24 C19 H19 105.6
C19 C20 H20A 109.7
C19 C20 H20B 109.7
C19 C20 C21 109.8(7)
H20A C20 H20B 108.2
C21 C20 H20A 109.7
C21 C20 H20B 109.7
C20 C21 H21A 109.5
C20 C21 H21B 109.5
H21A C21 H21B 108.1
C22 C21 C20 110.8(7)
C22 C21 H21A 109.5
C22 C21 H21B 109.5
C21 C22 H22A 109.0
C21 C22 H22B 109.0
C21 C22 C23 113.0(7)
H22A C22 H22B 107.8
C23 C22 H22A 109.0
C23 C22 H22B 109.0
C22 C23 H23A 109.2
C22 C23 H23B 109.2
C22 C23 C24 111.9(7)
H23A C23 H23B 107.9
C24 C23 H23A 109.2
C24 C23 H23B 109.2
C19 C24 C23 109.2(7)
C19 C24 H24A 109.8
C19 C24 H24B 109.8
C23 C24 H24A 109.8
C23 C24 H24B 109.8
H24A C24 H24B 108.3
P1 C25 H25A 108.6
P1 C25 H25B 108.6
H25A C25 H25B 107.5
C26 C25 P1 114.8(5)
C26 C25 H25A 108.6
C26 C25 H25B 108.6
C25 C26 H26A 108.6
C25 C26 H26B 108.6
H26A C26 H26B 107.6
C27 C26 C25 114.5(9)
C27 C26 H26A 108.6
C27 C26 H26B 108.6
P2 C27 H27A 108.7
P2 C27 H27B 108.7
C26 C27 P2 114.1(6)
C26 C27 H27A 108.7
C26 C27 H27B 108.7
H27A C27 H27B 107.6
P1A Rh1A P2A 94.4(9)
P1A Rh1A C3A 78.4(12)
P1A Rh1A C9A 172.8(11)
P2A Rh1A C3A 171.4(12)
P2A Rh1A C9A 79.7(12)
C3A Rh1A C9A 107.0(14)
C1A P1A Rh1A 108.9(19)
C1A P1A C13A 108.3(19)
C13A P1A Rh1A 113.5(18)
C25A P1A Rh1A 109(3)
C25A P1A C1A 109.0(18)
C25A P1A C13A 107.9(19)
C7A P2A Rh1A 106(2)
C7A P2A C27A 110.8(18)
C19A P2A Rh1A 112.1(18)
C19A P2A C7A 110(2)
C19A P2A C27A 109.4(18)
C27A P2A Rh1A 108(2)
P1A C1A H1A 111.6
C2A C1A P1A 95(3)
C2A C1A H1A 111.6
C2A C1A C6A 117.6(19)
C6A C1A P1A 108(4)
C6A C1A H1A 111.6
C1A C2A H2AA 107.5
C1A C2A H2AB 107.5
H2AA C2A H2AB 107.0
C3A C2A C1A 119.2(18)
C3A C2A H2AA 107.5
C3A C2A H2AB 107.5
Rh1A C3A H3AA 161.2
Rh1A C3A H3AB 54.4
C2A C3A Rh1A 83(3)
C2A C3A H3AA 107.3
C2A C3A H3AB 107.3
C2A C3A C4A 119.9(18)
H3AA C3A H3AB 106.9
C4A C3A Rh1A 80(4)
C4A C3A H3AA 107.3
C4A C3A H3AB 107.3
C3A C4A H4AA 107.4
C3A C4A H4AB 107.4
H4AA C4A H4AB 106.9
C5A C4A C3A 119.7(18)
C5A C4A H4AA 107.4
C5A C4A H4AB 107.4
C4A C5A H5AA 107.6
C4A C5A H5AB 107.6
C4A C5A C6A 119(2)
H5AA C5A H5AB 107.1
C6A C5A H5AA 107.6
C6A C5A H5AB 107.6
C1A C6A H6AA 108.0
C1A C6A H6AB 108.0
C5A C6A C1A 117(2)
C5A C6A H6AA 108.0
C5A C6A H6AB 108.0
H6AA C6A H6AB 107.2
P2A C7A H7A 109.4
C8A C7A P2A 98(3)
C8A C7A H7A 109.4
C8A C7A C12A 115(2)
C12A C7A P2A 115(4)
C12A C7A H7A 109.4
C7A C8A H8AA 107.7
C7A C8A H8AB 107.7
H8AA C8A H8AB 107.1
C9A C8A C7A 118.5(18)
C9A C8A H8AA 107.7
C9A C8A H8AB 107.7
Rh1A C9A H9AA 161.1
Rh1A C9A H9AB 54.2
C8A C9A Rh1A 83(3)
C8A C9A H9AA 107.4
C8A C9A H9AB 107.4
H9AA C9A H9AB 106.9
C10A C9A Rh1A 80(4)
C10A C9A C8A 119.8(17)
C10A C9A H9AA 107.4
C10A C9A H9AB 107.4
C9A C10A H10C 107.5
C9A C10A H10D 107.5
C9A C10A C11A 119.4(18)
H10C C10A H10D 107.0
C11A C10A H10C 107.5
C11A C10A H10D 107.5
C10A C11A H11C 107.9
C10A C11A H11D 107.9
C10A C11A C12A 118(2)
H11C C11A H11D 107.2
C12A C11A H11C 107.9
C12A C11A H11D 107.9
C7A C12A H12C 108.6
C7A C12A H12D 108.6
C11A C12A C7A 115(2)
C11A C12A H12C 108.6
C11A C12A H12D 108.6
H12C C12A H12D 107.5
P1A C13A H13A 102.5
C14A C13A P1A 131(3)
C14A C13A H13A 102.5
C14A C13A C18A 115(3)
C18A C13A P1A 100(3)
C18A C13A H13A 102.5
C13A C14A H14C 108.3
C13A C14A H14D 108.3
H14C C14A H14D 107.4
C15A C14A C13A 116(2)
C15A C14A H14C 108.3
C15A C14A H14D 108.3
C14A C15A H15C 108.4
C14A C15A H15D 108.4
C14A C15A C16A 116(3)
H15C C15A H15D 107.4
C16A C15A H15C 108.4
C16A C15A H15D 108.4
C15A C16A H16C 108.9
C15A C16A H16D 108.9
C15A C16A C17A 113(3)
H16C C16A H16D 107.8
C17A C16A H16C 108.9
C17A C16A H16D 108.9
C16A C17A H17C 108.9
C16A C17A H17D 108.9
C16A C17A C18A 113(3)
H17C C17A H17D 107.7
C18A C17A H17C 108.9
C18A C17A H17D 108.9
C13A C18A C17A 113(3)
C13A C18A H18C 109.0
C13A C18A H18D 109.0
C17A C18A H18C 109.0
C17A C18A H18D 109.0
H18C C18A H18D 107.8
P2A C19A H19A 100.4
C20A C19A P2A 115(3)
C20A C19A H19A 100.4
C24A C19A P2A 121(3)
C24A C19A H19A 100.4
C24A C19A C20A 114(2)
C19A C20A H20C 108.2
C19A C20A H20D 108.2
H20C C20A H20D 107.3
C21A C20A C19A 117(2)
C21A C20A H20C 108.2
C21A C20A H20D 108.2
C20A C21A H21C 107.7
C20A C21A H21D 107.7
C20A C21A C22A 119(2)
H21C C21A H21D 107.1
C22A C21A H21C 107.7
C22A C21A H21D 107.7
C21A C22A H22C 107.4
C21A C22A H22D 107.4
C21A C22A C23A 120(2)
H22C C22A H22D 107.0
C23A C22A H22C 107.4
C23A C22A H22D 107.4
C22A C23A H23C 107.9
C22A C23A H23D 107.9
C22A C23A C24A 117.6(19)
H23C C23A H23D 107.2
C24A C23A H23C 107.9
C24A C23A H23D 107.9
C19A C24A H24C 108.3
C19A C24A H24D 108.3
C23A C24A C19A 116(2)
C23A C24A H24C 108.3
C23A C24A H24D 108.3
H24C C24A H24D 107.4
P1A C25A H25C 104.2
P1A C25A H25D 104.2
H25C C25A H25D 105.5
C26A C25A P1A 132(5)
C26A C25A H25C 104.2
C26A C25A H25D 104.2
C25A C26A H26C 112.0
C25A C26A H26D 112.0
C25A C26A C27A 99(6)
H26C C26A H26D 109.7
C27A C26A H26C 112.0
C27A C26A H26D 112.0
P2A C27A H27C 104.5
P2A C27A H27D 104.5
C26A C27A P2A 131(5)
C26A C27A H27C 104.5
C26A C27A H27D 104.5
H27C C27A H27D 105.7
Rh1 C28 H28A 34.4
Rh1 C28 H28B 77.4
H28A C28 H28B 106.9
C29 C28 Rh1 100.0(9)
C29 C28 H28A 107.3
C29 C28 H28B 107.3
C35 C28 Rh1 134.4(10)
C35 C28 H28A 107.3
C35 C28 H28B 107.3
C35 C28 C29 120.1(11)
C28 C29 H29A 107.1
C28 C29 H29B 107.1
H29A C29 H29B 106.8
C30 C29 C28 121.1(15)
C30 C29 H29A 107.1
C30 C29 H29B 107.1
C29 C30 H30A 107.9
C29 C30 H30B 107.9
H30A C30 H30B 107.2
C31 C30 C29 117.6(18)
C31 C30 H30A 107.9
C31 C30 H30B 107.9
C30 C31 H31A 105.3
C30 C31 H31B 105.3
H31A C31 H31B 106.0
C32 C31 C30 128(2)
C32 C31 H31A 105.3
C32 C31 H31B 105.3
C31 C32 H32A 108.4
C31 C32 H32B 108.4
C31 C32 C33 115.4(16)
H32A C32 H32B 107.5
C33 C32 H32A 108.4
C33 C32 H32B 108.4
C32 C33 H33A 105.2
C32 C33 H33B 105.2
C32 C33 C34 128(3)
H33A C33 H33B 105.9
C34 C33 H33A 105.2
C34 C33 H33B 105.2
C33 C34 H34A 107.0
C33 C34 H34B 107.0
H34A C34 H34B 106.8
C35 C34 C33 121(2)
C35 C34 H34A 107.0
C35 C34 H34B 107.0
C28 C35 H35A 108.8
C28 C35 H35B 108.8
C34 C35 C28 114(2)
C34 C35 H35A 108.8
C34 C35 H35B 108.8
H35A C35 H35B 107.7
H28C C28A H28D 105.4
C29A C28A H28C 104.0
C29A C28A H28D 104.0
C35A C28A H28C 104.0
C35A C28A H28D 104.0
C35A C28A C29A 133(4)
C28A C29A H29C 109.6
C28A C29A H29D 109.6
H29C C29A H29D 108.1
C30A C29A C28A 110(2)
C30A C29A H29C 109.6
C30A C29A H29D 109.6
C29A C30A H30C 106.2
C29A C30A H30D 106.2
H30C C30A H30D 106.4
C31A C30A C29A 125(3)
C31A C30A H30C 106.2
C31A C30A H30D 106.2
C30A C31A H31C 108.6
C30A C31A H31D 108.6
H31C C31A H31D 107.6
C32A C31A C30A 115(2)
C32A C31A H31C 108.6
C32A C31A H31D 108.6
C31A C32A H32C 110.7
C31A C32A H32D 110.7
H32C C32A H32D 108.8
C33A C32A C31A 105.3(19)
C33A C32A H32C 110.7
C33A C32A H32D 110.7
C32A C33A H33C 106.3
C32A C33A H33D 106.3
C32A C33A C34A 124(2)
H33C C33A H33D 106.4
C34A C33A H33C 106.3
C34A C33A H33D 106.3
C33A C34A H34C 108.9
C33A C34A H34D 108.9
H34C C34A H34D 107.8
C35A C34A C33A 113(3)
C35A C34A H34C 108.9
C35A C34A H34D 108.9
C28A C35A C34A 109(3)
C28A C35A H35C 109.9
C28A C35A H35D 109.9
C34A C35A H35C 109.9
C34A C35A H35D 109.9
H35C C35A H35D 108.3

loop_
_geom_bond_atom_site_label_1
_geom_bond_atom_site_label_2
_geom_bond_distance
C36 C37 1.404(8)
C36 C41 1.405(8)
C36 B1 1.657(7)
C37 H37 0.9500
C37 C38 1.392(8)
C38 C39 1.376(9)
C38 C42 1.504(9)
C39 H39 0.9500
C39 C40 1.386(9)
C40 C41 1.397(8)
C40 C43 1.493(10)
C41 H41 0.9500
C42 F1 1.344(12)
C42 F2 1.321(13)
C42 F3 1.309(13)
C42 F1A 1.340(12)
C42 F2A 1.335(12)
C42 F3A 1.345(12)
C43 F4 1.335(13)
C43 F5 1.338(13)
C43 F6 1.353(13)
C43 F4A 1.331(11)
C43 F5A 1.350(12)
C43 F6A 1.337(13)
C44 C45 1.406(8)
C44 C49 1.387(8)
C44 B1 1.649(9)
C45 H45 0.9500
C45 C46 1.368(9)
C46 C47 1.391(9)
C46 C50 1.496(9)
C47 H47 0.9500
C47 C48 1.389(8)
C48 C49 1.381(8)
C48 C51 1.496(9)
C49 H49 0.9500
C50 F7 1.323(12)
C50 F8 1.336(11)
C50 F9 1.309(12)
C50 F7A 1.284(12)
C50 F8A 1.325(13)
C50 F9A 1.321(13)
C51 F10 1.314(12)
C51 F11 1.294(11)
C51 F12 1.356(10)
C51 F10A 1.304(12)
C51 F11A 1.361(12)
C51 F12A 1.319(11)
C52 C53 1.411(8)
C52 C57 1.396(8)
C52 B1 1.640(8)
C53 H53 0.9500
C53 C54 1.395(8)
C54 C55 1.355(8)
C54 C58 1.519(9)
C55 H55 0.9500
C55 C56 1.398(8)
C56 C57 1.393(8)
C56 C59 1.488(10)
C57 H57 0.9500
C58 F13 1.325(14)
C58 F14 1.336(13)
C58 F15 1.348(13)
C58 F13A 1.329(11)
C58 F14A 1.334(11)
C58 F15A 1.340(11)
C59 F16 1.321(12)
C59 F17 1.317(10)
C59 F18 1.345(11)
C59 F16A 1.320(14)
C59 F17A 1.306(13)
C59 F18A 1.305(14)
C60 C61 1.405(7)
C60 C65 1.392(8)
C60 B1 1.651(9)
C61 H61 0.9500
C61 C62 1.375(8)
C62 C63 1.403(8)
C62 C66 1.499(8)
C63 H63 0.9500
C63 C64 1.392(8)
C64 C65 1.381(9)
C64 C67 1.499(9)
C65 H65 0.9500
C66 F19 1.308(10)
C66 F20 1.292(10)
C66 F21 1.316(10)
C66 F19A 1.317(13)
C66 F20A 1.321(13)
C66 F21A 1.298(12)
C67 F22 1.333(12)
C67 F23 1.328(14)
C67 F24 1.362(12)
C67 F22A 1.358(12)
C67 F23A 1.347(12)
C67 F24A 1.324(12)
Rh1 P1 2.171(2)
Rh1 P2 2.1657(19)
Rh1 C3 2.912(10)
Rh1 C9 2.873(10)
Rh1 C28 3.741(14)
P1 C1 1.854(7)
P1 C13 1.859(6)
P1 C25 1.825(8)
P2 C7 1.889(9)
P2 C19 1.887(7)
P2 C27 1.814(8)
C1 H1 1.0000
C1 C2 1.493(11)
C1 C6 1.518(10)
C2 H2A 0.9900
C2 H2B 0.9900
C2 C3 1.491(11)
C3 H3A 0.9900
C3 H3B 0.9900
C3 C4 1.490(10)
C4 H4A 0.9900
C4 H4B 0.9900
C4 C5 1.510(12)
C5 H5A 0.9900
C5 H5B 0.9900
C5 C6 1.505(10)
C6 H6A 0.9900
C6 H6B 0.9900
C7 H7 1.0000
C7 C8 1.524(11)
C7 C12 1.543(9)
C8 H8A 0.9900
C8 H8B 0.9900
C8 C9 1.481(10)
C9 H9A 0.9900
C9 H9B 0.9900
C9 C10 1.528(9)
C10 H10A 0.9900
C10 H10B 0.9900
C10 C11 1.517(9)
C11 H11A 0.9900
C11 H11B 0.9900
C11 C12 1.521(9)
C12 H12A 0.9900
C12 H12B 0.9900
C13 H13 1.0000
C13 C14 1.516(9)
C13 C18 1.537(9)
C14 H14A 0.9900
C14 H14B 0.9900
C14 C15 1.534(9)
C15 H15A 0.9900
C15 H15B 0.9900
C15 C16 1.523(10)
C16 H16A 0.9900
C16 H16B 0.9900
C16 C17 1.508(9)
C17 H17A 0.9900
C17 H17B 0.9900
C17 C18 1.508(9)
C18 H18A 0.9900
C18 H18B 0.9900
C19 H19 1.0000
C19 C20 1.505(9)
C19 C24 1.514(9)
C20 H20A 0.9900
C20 H20B 0.9900
C20 C21 1.539(9)
C21 H21A 0.9900
C21 H21B 0.9900
C21 C22 1.487(10)
C22 H22A 0.9900
C22 H22B 0.9900
C22 C23 1.496(10)
C23 H23A 0.9900
C23 H23B 0.9900
C23 C24 1.528(9)
C24 H24A 0.9900
C24 H24B 0.9900
C25 H25A 0.9900
C25 H25B 0.9900
C25 C26 1.527(12)
C26 H26A 0.9900
C26 H26B 0.9900
C26 C27 1.505(12)
C27 H27A 0.9900
C27 H27B 0.9900
Rh1A P1A 2.17(2)
Rh1A P2A 2.21(2)
Rh1A C3A 2.94(6)
Rh1A C9A 2.95(6)
P1A C1A 1.875(17)
P1A C13A 1.888(17)
P1A C25A 1.87(4)
P2A C7A 1.874(17)
P2A C19A 1.874(17)
P2A C27A 1.88(4)
C1A H1A 1.0000
C1A C2A 1.47(3)
C1A C6A 1.47(3)
C2A H2AA 0.9900
C2A H2AB 0.9900
C2A C3A 1.46(3)
C3A H3AA 0.9900
C3A H3AB 0.9900
C3A C4A 1.47(3)
C4A H4AA 0.9900
C4A H4AB 0.9900
C4A C5A 1.47(3)
C5A H5AA 0.9900
C5A H5AB 0.9900
C5A C6A 1.47(3)
C6A H6AA 0.9900
C6A H6AB 0.9900
C7A H7A 1.0000
C7A C8A 1.48(3)
C7A C12A 1.48(3)
C8A H8AA 0.9900
C8A H8AB 0.9900
C8A C9A 1.47(3)
C9A H9AA 0.9900
C9A H9AB 0.9900
C9A C10A 1.46(3)
C10A H10C 0.9900
C10A H10D 0.9900
C10A C11A 1.47(3)
C11A H11C 0.9900
C11A H11D 0.9900
C11A C12A 1.48(3)
C12A H12C 0.9900
C12A H12D 0.9900
C13A H13A 1.0000
C13A C14A 1.50(3)
C13A C18A 1.51(3)
C14A H14C 0.9900
C14A H14D 0.9900
C14A C15A 1.50(3)
C15A H15C 0.9900
C15A H15D 0.9900
C15A C16A 1.51(3)
C16A H16C 0.9900
C16A H16D 0.9900
C16A C17A 1.51(3)
C17A H17C 0.9900
C17A H17D 0.9900
C17A C18A 1.51(3)
C18A H18C 0.9900
C18A H18D 0.9900
C19A H19A 1.0000
C19A C20A 1.61(3)
C19A C24A 1.61(3)
C20A H20C 0.9900
C20A H20D 0.9900
C20A C21A 1.59(3)
C21A H21C 0.9900
C21A H21D 0.9900
C21A C22A 1.59(3)
C22A H22C 0.9900
C22A H22D 0.9900
C22A C23A 1.60(3)
C23A H23C 0.9900
C23A H23D 0.9900
C23A C24A 1.60(3)
C24A H24C 0.9900
C24A H24D 0.9900
C25A H25C 0.9900
C25A H25D 0.9900
C25A C26A 1.51(2)
C26A H26C 0.9900
C26A H26D 0.9900
C26A C27A 1.51(2)
C27A H27C 0.9900
C27A H27D 0.9900
C28 H28A 0.9900
C28 H28B 0.9900
C28 C29 1.530(13)
C28 C35 1.517(14)
C29 H29A 0.9900
C29 H29B 0.9900
C29 C30 1.499(15)
C30 H30A 0.9900
C30 H30B 0.9900
C30 C31 1.469(15)
C31 H31A 0.9900
C31 H31B 0.9900
C31 C32 1.435(14)
C32 H32A 0.9900
C32 H32B 0.9900
C32 C33 1.449(14)
C33 H33A 0.9900
C33 H33B 0.9900
C33 C34 1.472(15)
C34 H34A 0.9900
C34 H34B 0.9900
C34 C35 1.471(15)
C35 H35A 0.9900
C35 H35B 0.9900
C28A H28C 0.9900
C28A H28D 0.9900
C28A C29A 1.544(17)
C28A C35A 1.505(17)
C29A H29C 0.9900
C29A H29D 0.9900
C29A C30A 1.532(17)
C30A H30C 0.9900
C30A H30D 0.9900
C30A C31A 1.528(17)
C31A H31C 0.9900
C31A H31D 0.9900
C31A C32A 1.512(17)
C32A H32C 0.9900
C32A H32D 0.9900
C32A C33A 1.485(16)
C33A H33C 0.9900
C33A H33D 0.9900
C33A C34A 1.521(17)
C34A H34C 0.9900
C34A H34D 0.9900
C34A C35A 1.513(17)
C35A H35C 0.9900
C35A H35D 0.9900

loop_
_geom_torsion_atom_site_label_1
_geom_torsion_atom_site_label_2
_geom_torsion_atom_site_label_3
_geom_torsion_atom_site_label_4
_geom_torsion
C36 C37 C38 C39 0.5(8)
C36 C37 C38 C42 -174.2(5)
C37 C36 C41 C40 0.8(8)
C37 C36 B1 C44 -30.6(7)
C37 C36 B1 C52 92.6(6)
C37 C36 B1 C60 -148.3(5)
C37 C38 C39 C40 0.4(8)
C37 C38 C42 F1 -159(2)
C37 C38 C42 F2 -43(2)
C37 C38 C42 F3 81.1(18)
C37 C38 C42 F1A -177.0(17)
C37 C38 C42 F2A -55(2)
C37 C38 C42 F3A 60(2)
C38 C39 C40 C41 -0.6(8)
C38 C39 C40 C43 -177.4(5)
C39 C38 C42 F1 26(2)
C39 C38 C42 F2 142.5(19)
C39 C38 C42 F3 -93.6(18)
C39 C38 C42 F1A 8.3(18)
C39 C38 C42 F2A 130.0(19)
C39 C38 C42 F3A -114(2)
C39 C40 C41 C36 0.0(8)
C39 C40 C43 F4 7(3)
C39 C40 C43 F5 -119(2)
C39 C40 C43 F6 124.8(18)
C39 C40 C43 F4A -19(2)
C39 C40 C43 F5A -134.0(18)
C39 C40 C43 F6A 107(2)
C41 C36 C37 C38 -1.0(7)
C41 C36 B1 C44 152.4(5)
C41 C36 B1 C52 -84.4(6)
C41 C36 B1 C60 34.8(7)
C41 C40 C43 F4 -170(3)
C41 C40 C43 F5 65(2)
C41 C40 C43 F6 -52.1(19)
C41 C40 C43 F4A 164(2)
C41 C40 C43 F5A 49.0(19)
C41 C40 C43 F6A -70(2)
C42 C38 C39 C40 175.0(5)
C43 C40 C41 C36 176.9(5)
C44 C45 C46 C47 1.5(10)
C44 C45 C46 C50 -177.2(6)
C45 C44 C49 C48 3.1(8)
C45 C44 B1 C36 -35.0(7)
C45 C44 B1 C52 -153.3(5)
C45 C44 B1 C60 85.9(6)
C45 C46 C47 C48 1.0(9)
C45 C46 C50 F7 -70.9(16)
C45 C46 C50 F8 42(2)
C45 C46 C50 F9 166.3(16)
C45 C46 C50 F7A -37(2)
C45 C46 C50 F8A 85(2)
C45 C46 C50 F9A -161(2)
C46 C47 C48 C49 -1.4(9)
C46 C47 C48 C51 179.3(6)
C47 C46 C50 F7 110.3(16)
C47 C46 C50 F8 -136.8(19)
C47 C46 C50 F9 -12.4(17)
C47 C46 C50 F7A 143.8(19)
C47 C46 C50 F8A -94(2)
C47 C46 C50 F9A 20(2)
C47 C48 C49 C44 -0.8(9)
C47 C48 C51 F10 -130.6(14)
C47 C48 C51 F11 107.8(18)
C47 C48 C51 F12 -15.8(14)
C47 C48 C51 F10A -104.4(16)
C47 C48 C51 F11A 142.1(15)
C47 C48 C51 F12A 26(2)
C49 C44 C45 C46 -3.5(9)
C49 C44 B1 C36 150.8(5)
C49 C44 B1 C52 32.5(7)
C49 C44 B1 C60 -88.2(6)
C49 C48 C51 F10 50.1(15)
C49 C48 C51 F11 -71.5(19)
C49 C48 C51 F12 164.9(12)
C49 C48 C51 F10A 76.3(16)
C49 C48 C51 F11A -37.3(16)
C49 C48 C51 F12A -154(2)
C50 C46 C47 C48 179.8(6)
C51 C48 C49 C44 178.5(5)
C52 C53 C54 C55 1.4(8)
C52 C53 C54 C58 -178.3(5)
C53 C52 C57 C56 2.0(7)
C53 C52 B1 C36 83.0(6)
C53 C52 B1 C44 -154.7(5)
C53 C52 B1 C60 -36.7(6)
C53 C54 C55 C56 0.3(8)
C53 C54 C58 F13 -49(2)
C53 C54 C58 F14 73(3)
C53 C54 C58 F15 -171(2)
C53 C54 C58 F13A -66.4(16)
C53 C54 C58 F14A 53.9(14)
C53 C54 C58 F15A 174.1(18)
C54 C55 C56 C57 -0.7(8)
C54 C55 C56 C59 178.8(5)
C55 C54 C58 F13 131(2)
C55 C54 C58 F14 -107(3)
C55 C54 C58 F15 9(2)
C55 C54 C58 F13A 113.9(16)
C55 C54 C58 F14A -125.8(13)
C55 C54 C58 F15A -5.6(19)
C55 C56 C57 C52 -0.5(8)
C55 C56 C59 F16 -105.5(13)
C55 C56 C59 F17 22.1(16)
C55 C56 C59 F18 138.6(9)
C55 C56 C59 F16A -128(2)
C55 C56 C59 F17A -11(3)
C55 C56 C59 F18A 115(3)
C57 C52 C53 C54 -2.4(7)
C57 C52 B1 C36 -94.1(6)
C57 C52 B1 C44 28.2(7)
C57 C52 B1 C60 146.1(5)
C57 C56 C59 F16 74.0(14)
C57 C56 C59 F17 -158.4(15)
C57 C56 C59 F18 -41.9(11)
C57 C56 C59 F16A 52(2)
C57 C56 C59 F17A 169(3)
C57 C56 C59 F18A -66(3)
C58 C54 C55 C56 180.0(5)
C59 C56 C57 C52 -180.0(5)
C60 C61 C62 C63 1.0(9)
C60 C61 C62 C66 -179.4(5)
C61 C60 C65 C64 2.0(8)
C61 C60 B1 C36 -147.4(5)
C61 C60 B1 C44 91.2(6)
C61 C60 B1 C52 -31.5(7)
C61 C62 C63 C64 -0.1(9)
C61 C62 C66 F19 39.9(15)
C61 C62 C66 F20 -81.0(18)
C61 C62 C66 F21 157.6(15)
C61 C62 C66 F19A 73(3)
C61 C62 C66 F20A -42(2)
C61 C62 C66 F21A -159(3)
C62 C63 C64 C65 0.2(9)
C62 C63 C64 C67 178.6(6)
C63 C62 C66 F19 -140.4(14)
C63 C62 C66 F20 98.7(18)
C63 C62 C66 F21 -22.7(16)
C63 C62 C66 F19A -107(3)
C63 C62 C66 F20A 138(2)
C63 C62 C66 F21A 21(3)
C63 C64 C65 C60 -1.2(9)
C63 C64 C67 F22 -9.8(18)
C63 C64 C67 F23 115.8(19)
C63 C64 C67 F24 -126.8(13)
C63 C64 C67 F22A 20(2)
C63 C64 C67 F23A 134.9(17)
C63 C64 C67 F24A -103(2)
C65 C60 C61 C62 -1.9(8)
C65 C60 B1 C36 36.4(7)
C65 C60 B1 C44 -85.1(6)
C65 C60 B1 C52 152.3(5)
C65 C64 C67 F22 168.7(17)
C65 C64 C67 F23 -66(2)
C65 C64 C67 F24 51.6(14)
C65 C64 C67 F22A -162(2)
C65 C64 C67 F23A -46.7(18)
C65 C64 C67 F24A 75(2)
C66 C62 C63 C64 -179.7(6)
C67 C64 C65 C60 -179.6(6)
B1 C36 C37 C38 -178.2(5)
B1 C36 C41 C40 178.0(5)
B1 C44 C45 C46 -178.1(6)
B1 C44 C49 C48 177.7(5)
B1 C52 C53 C54 -179.8(5)
B1 C52 C57 C56 179.2(5)
B1 C60 C61 C62 -178.4(5)
B1 C60 C65 C64 178.5(5)
Rh1 P1 C1 C2 46.3(6)
Rh1 P1 C1 C6 -74.0(8)
Rh1 P1 C13 C14 -36.4(7)
Rh1 P1 C13 C18 -165.8(5)
Rh1 P1 C25 C26 -59.7(7)
Rh1 P2 C7 C8 -38.5(5)
Rh1 P2 C7 C12 84.7(6)
Rh1 P2 C19 C20 54.1(6)
Rh1 P2 C19 C24 -176.0(5)
Rh1 P2 C27 C26 62.8(6)
Rh1 C3 C4 C5 -50.0(15)
Rh1 C9 C10 C11 45.5(9)
Rh1 C28 C29 C30 95.9(19)
Rh1 C28 C35 C34 -52(2)
P1 C1 C2 C3 -71.5(8)
P1 C1 C6 C5 64.5(11)
P1 C13 C14 C15 171.1(6)
P1 C13 C18 C17 -174.3(6)
P1 C25 C26 C27 65.7(8)
P2 C7 C8 C9 70.9(8)
P2 C7 C12 C11 -69.3(10)
P2 C19 C20 C21 -171.7(6)
P2 C19 C24 C23 173.7(6)
C1 P1 C13 C14 87.1(7)
C1 P1 C13 C18 -42.3(7)
C1 P1 C25 C26 -178.1(6)
C1 C2 C3 Rh1 50.9(7)
C1 C2 C3 C4 -53.8(13)
C2 C1 C6 C5 -56.6(11)
C2 C3 C4 C5 50.3(18)
C3 C4 C5 C6 -51.4(17)
C4 C5 C6 C1 56.8(12)
C6 C1 C2 C3 54.4(10)
C7 P2 C19 C20 -64.0(7)
C7 P2 C19 C24 65.9(7)
C7 P2 C27 C26 -179.6(6)
C7 C8 C9 Rh1 -54.1(7)
C7 C8 C9 C10 52.0(11)
C8 C7 C12 C11 54.1(11)
C8 C9 C10 C11 -54.0(11)
C9 C10 C11 C12 55.2(10)
C10 C11 C12 C7 -55.9(11)
C12 C7 C8 C9 -51.8(10)
C13 P1 C1 C2 -83.8(6)
C13 P1 C1 C6 155.9(7)
C13 P1 C25 C26 71.4(7)
C13 C14 C15 C16 58.0(11)
C14 C13 C18 C17 54.8(9)
C14 C15 C16 C17 -56.2(11)
C15 C16 C17 C18 55.4(10)
C16 C17 C18 C13 -54.4(10)
C18 C13 C14 C15 -57.1(9)
C19 P2 C7 C8 86.4(6)
C19 P2 C7 C12 -150.4(6)
C19 P2 C27 C26 -66.1(7)
C19 C20 C21 C22 -55.1(11)
C20 C19 C24 C23 -56.6(10)
C20 C21 C22 C23 54.9(12)
C21 C22 C23 C24 -55.0(11)
C22 C23 C24 C19 54.0(11)
C24 C19 C20 C21 57.4(10)
C25 P1 C1 C2 167.9(6)
C25 P1 C1 C6 47.6(8)
C25 P1 C13 C14 -163.7(6)
C25 P1 C13 C18 66.9(6)
C25 C26 C27 P2 -67.0(8)
C27 P2 C7 C8 -160.9(5)
C27 P2 C7 C12 -37.6(7)
C27 P2 C19 C20 -178.8(6)
C27 P2 C19 C24 -48.9(7)
Rh1A P1A C1A C2A 48(2)
Rh1A P1A C1A C6A -73(2)
Rh1A P1A C13A C14A -38(5)
Rh1A P1A C13A C18A -173(4)
Rh1A P1A C25A C26A -63(7)
Rh1A P2A C7A C8A -49(2)
Rh1A P2A C7A C12A 74(3)
Rh1A P2A C19A C20A 28(5)
Rh1A P2A C19A C24A 172(4)
Rh1A P2A C27A C26A 62(7)
Rh1A C3A C4A C5A -78(6)
Rh1A C9A C10A C11A 78(6)
P1A C1A C2A C3A -92(5)
P1A C1A C6A C5A 73(6)
P1A C13A C14A C15A -171(5)
P1A C13A C18A C17A -169(5)
P1A C25A C26A C27A 59(10)
P2A C7A C8A C9A 92(5)
P2A C7A C12A C11A -68(6)
P2A C19A C20A C21A -172(6)
P2A C19A C24A C23A 170(5)
C1A P1A C13A C14A 83(5)
C1A P1A C13A C18A -52(4)
C1A P1A C25A C26A 178(7)
C1A C2A C3A Rh1A 70(4)
C1A C2A C3A C4A -4(9)
C2A C1A C6A C5A -33(7)
C2A C3A C4A C5A -3(10)
C3A C4A C5A C6A -9(10)
C4A C5A C6A C1A 27(9)
C6A C1A C2A C3A 22(7)
C7A P2A C19A C20A -90(5)
C7A P2A C19A C24A 55(5)
C7A P2A C27A C26A 178(6)
C7A C8A C9A Rh1A -68(4)
C7A C8A C9A C10A 6(9)
C8A C7A C12A C11A 45(7)
C8A C9A C10A C11A 3(10)
C9A C10A C11A C12A 13(9)
C10A C11A C12A C7A -37(8)
C12A C7A C8A C9A -30(7)
C13A P1A C1A C2A -76(3)
C13A P1A C1A C6A 163(2)
C13A P1A C25A C26A 61(8)
C13A C14A C15A C16A 39(9)
C14A C13A C18A C17A 46(8)
C14A C15A C16A C17A -44(9)
C15A C16A C17A C18A 50(9)
C16A C17A C18A C13A -51(8)
C18A C13A C14A C15A -40(8)
C19A P2A C7A C8A 72(3)
C19A P2A C7A C12A -165(2)
C19A P2A C27A C26A -60(8)
C19A C20A C21A C22A -9(11)
C20A C19A C24A C23A -46(7)
C20A C21A C22A C23A -19(16)
C21A C22A C23A C24A 14(16)
C22A C23A C24A C19A 18(11)
C24A C19A C20A C21A 41(8)
C25A P1A C1A C2A 167(3)
C25A P1A C1A C6A 45(3)
C25A P1A C13A C14A -159(5)
C25A P1A C13A C18A 66(5)
C25A C26A C27A P2A -58(10)
C27A P2A C7A C8A -166(3)
C27A P2A C7A C12A -44(4)
C27A P2A C19A C20A 148(4)
C27A P2A C19A C24A -68(5)
C28 C29 C30 C31 56(3)
C29 C28 C35 C34 96(2)
C29 C30 C31 C32 -92(4)
C30 C31 C32 C33 42(4)
C31 C32 C33 C34 60(4)
C32 C33 C34 C35 -48(4)
C33 C34 C35 C28 -54(3)
C35 C28 C29 C30 -62(3)
C28A C29A C30A C31A -85(4)
C29A C28A C35A C34A -56(5)
C29A C30A C31A C32A 19(4)
C30A C31A C32A C33A 82(3)
C31A C32A C33A C34A -60(3)
C32A C33A C34A C35A -57(4)
C33A C34A C35A C28A 92(3)
C35A C28A C29A C30A 59(4)
